data_7039512
loop_
_publ_author_name
'Zhao, Minggang'
'Wang, Lixia'
'Li, Pangpang'
'Ma, Jianping'
'Zheng, Wenjun'

_publ_section_title
;
 1,2,4-Diazaphospholide complexes of lanthanum(iii), cerium(iii),
 neodymium(iii), praseodymium(iii), and samarium(iii): synthesis, X-ray
 structural characterization, and magnetic susceptibility studies.
;
_journal_issue 27
_journal_name_full 'Dalton transactions (Cambridge, England : 2003)'
_journal_page_first 11172
_journal_page_last 11181
_journal_paper_doi 10.1039/c6dt00696e
_journal_volume 45
_journal_year 2016
_chemical_formula_sum 'C77 H58 K2 La N10 P5'
_chemical_formula_weight 1495.29
_chemical_name_systematic
; 
 ? 
;
_space_group_IT_number 19
_symmetry_cell_setting orthorhombic
_symmetry_space_group_name_Hall 'P 2ac 2ab'
_symmetry_space_group_name_H-M 'P 21 21 21'
_atom_sites_solution_hydrogens geom
_atom_sites_solution_primary direct
_atom_sites_solution_secondary difmap
_audit_creation_method SHELXL-97
_audit_update_record
;
2016-05-12 deposited with the CCDC.
2016-05-27 downloaded from the CCDC.
;
_cell_angle_alpha 90.00
_cell_angle_beta 90.00
_cell_angle_gamma 90.00
_cell_formula_units_Z 4
_cell_length_a 17.4889(6)
_cell_length_b 21.7538(6)
_cell_length_c 22.1728(8)
_cell_measurement_reflns_used 9666
_cell_measurement_temperature 298(2)
_cell_measurement_theta_max 27.8480
_cell_measurement_theta_min 3.0850
_cell_volume 8435.6(5)
_computing_cell_refinement
;
CrysAlisPro, Agilent Technologies,
Version 1.171.37.33 (release 27-03-2014 CrysAlis171 .NET)
(compiled Mar 27 2014,17:12:48)
;
_computing_data_collection
;
CrysAlisPro, Agilent Technologies,
Version 1.171.37.33 (release 27-03-2014 CrysAlis171 .NET)
(compiled Mar 27 2014,17:12:48)
;
_computing_data_reduction
;
CrysAlisPro, Agilent Technologies,
Version 1.171.37.33 (release 27-03-2014 CrysAlis171 .NET)
(compiled Mar 27 2014,17:12:48)
;
_computing_molecular_graphics 'SHELXL-97 (Sheldrick, 1997)'
_computing_publication_material 'SHELXL-97 (Sheldrick, 1997)'
_computing_structure_refinement 'SHELXL-97 (Sheldrick, 1997)'
_computing_structure_solution 'SHELXS-97 (Sheldrick, 1990)'
_diffrn_ambient_temperature 293(2)
_diffrn_detector 'CCD plate'
_diffrn_detector_area_resol_mean 16.0251
_diffrn_detector_type Eos
_diffrn_measured_fraction_theta_full 0.998
_diffrn_measured_fraction_theta_max 0.998
_diffrn_measurement_device 'four-circle diffractometer'
_diffrn_measurement_device_type 'Xcalibur, Eos'
_diffrn_measurement_method '\w scans'
_diffrn_radiation_monochromator graphite
_diffrn_radiation_probe x-ray
_diffrn_radiation_type 'Mo K\a'
_diffrn_radiation_wavelength 0.71073
_diffrn_reflns_av_R_equivalents 0.0689
_diffrn_reflns_av_unetI/netI 0.1261
_diffrn_reflns_limit_h_max 20
_diffrn_reflns_limit_h_min -21
_diffrn_reflns_limit_k_max 27
_diffrn_reflns_limit_k_min -27
_diffrn_reflns_limit_l_max 26
_diffrn_reflns_limit_l_min -27
_diffrn_reflns_number 45855
_diffrn_reflns_theta_full 26.37
_diffrn_reflns_theta_max 26.37
_diffrn_reflns_theta_min 2.87
_diffrn_source 'Enhance (Mo) X-ray Source'
_diffrn_standards_decay_% none
_diffrn_standards_interval_count 1.0000
_diffrn_standards_interval_time 69.5550
_diffrn_standards_number 50681
_exptl_absorpt_coefficient_mu 0.743
_exptl_absorpt_correction_T_max 1.00000
_exptl_absorpt_correction_T_min 0.45087
_exptl_absorpt_correction_type multi-scan
_exptl_absorpt_process_details
;
CrysAlisPro, Agilent Technologies,
Version 1.171.37.33 (release 27-03-2014 CrysAlis171 .NET)
(compiled Mar 27 2014,17:12:48)
Empirical absorption correction using spherical harmonics,
 implemented in SCALE3 ABSPACK scaling algorithm.
;
_exptl_crystal_colour colourless
_exptl_crystal_density_diffrn 1.177
_exptl_crystal_density_method 'not measured'
_exptl_crystal_description block
_exptl_crystal_F_000 3040
_exptl_crystal_size_max 0.31
_exptl_crystal_size_mid 0.26
_exptl_crystal_size_min 0.12
_refine_diff_density_max 2.627
_refine_diff_density_min -1.285
_refine_diff_density_rms 0.100
_refine_ls_abs_structure_details 'Flack H D (1983), Acta Cryst. A39, 876-881'
_refine_ls_abs_structure_Flack -0.03(2)
_refine_ls_extinction_method none
_refine_ls_goodness_of_fit_ref 1.002
_refine_ls_hydrogen_treatment constr
_refine_ls_matrix_type full
_refine_ls_number_parameters 762
_refine_ls_number_reflns 17166
_refine_ls_number_restraints 209
_refine_ls_restrained_S_all 1.007
_refine_ls_R_factor_all 0.1348
_refine_ls_R_factor_gt 0.0865
_refine_ls_shift/su_max 0.001
_refine_ls_shift/su_mean 0.000
_refine_ls_structure_factor_coef Fsqd
_refine_ls_weighting_details 'calc w=1/[\s^2^(Fo^2^)+(0.1262P)^2^+0.0000P] where P=(Fo^2^+2Fc^2^)/3'
_refine_ls_weighting_scheme calc
_refine_ls_wR_factor_gt 0.2091
_refine_ls_wR_factor_ref 0.2453
_reflns_number_gt 9985
_reflns_number_total 17166
_reflns_threshold_expression >2sigma(I)
_cod_data_source_file c6dt00696e2.cif
_cod_data_source_block 140905-1
_cod_depositor_comments 'Adding full bibliography for 7039512--7039521.cif.'
_cod_database_code 7039512

loop_
_symmetry_equiv_pos_as_xyz
'x, y, z'
'-x+1/2, -y, z+1/2'
'-x, y+1/2, -z+1/2'
'x+1/2, -y+1/2, -z'

loop_
_atom_site_label
_atom_site_type_symbol
_atom_site_fract_x
_atom_site_fract_y
_atom_site_fract_z
_atom_site_U_iso_or_equiv
_atom_site_adp_type
_atom_site_occupancy
_atom_site_symmetry_multiplicity
_atom_site_calc_flag
_atom_site_refinement_flags
_atom_site_disorder_assembly
_atom_site_disorder_group
C1 C -0.0694(6) 0.4781(6) 0.4563(5) 0.087(3) Uani 1 1 d . . .
H1A H -0.0532 0.4378 0.4508 0.104 Uiso 1 1 calc R . .
C2 C -0.1149(7) 0.5027(7) 0.4120(5) 0.101(4) Uani 1 1 d . . .
H2A H -0.1306 0.4802 0.3787 0.122 Uiso 1 1 calc R . .
C3 C -0.1360(8) 0.5644(8) 0.4206(6) 0.106(4) Uani 1 1 d . . .
H3A H -0.1639 0.5849 0.3910 0.127 Uiso 1 1 calc R . .
C4 C -0.1162(8) 0.5937(7) 0.4709(6) 0.109(4) Uani 1 1 d . . .
H4A H -0.1334 0.6336 0.4772 0.131 Uiso 1 1 calc R . .
C5 C -0.0714(7) 0.5665(5) 0.5134(5) 0.083(3) Uani 1 1 d . . .
H5A H -0.0574 0.5886 0.5476 0.099 Uiso 1 1 calc R . .
C6 C -0.0462(5) 0.5065(5) 0.5069(4) 0.064(2) Uani 1 1 d . . .
C7 C -0.0012(5) 0.4749(4) 0.5531(4) 0.055(2) Uani 1 1 d . A .
C8 C 0.0685(5) 0.4118(4) 0.6240(4) 0.0541(19) Uani 1 1 d . A .
C9 C 0.1052(6) 0.3686(4) 0.6661(4) 0.0700(18) Uani 1 1 d U . .
C10 C 0.1578(6) 0.3876(5) 0.7092(5) 0.0741(19) Uani 1 1 d U . .
H10A H 0.1707 0.4290 0.7121 0.089 Uiso 1 1 calc R . .
C11 C 0.1903(7) 0.3466(5) 0.7470(5) 0.084(2) Uani 1 1 d U . .
H11A H 0.2230 0.3600 0.7774 0.101 Uiso 1 1 calc R . .
C12 C 0.1750(7) 0.2845(6) 0.7405(5) 0.090(2) Uani 1 1 d U . .
H12A H 0.1988 0.2559 0.7653 0.108 Uiso 1 1 calc R . .
C13 C 0.1233(7) 0.2652(5) 0.6958(5) 0.093(2) Uani 1 1 d U . .
H13A H 0.1120 0.2237 0.6911 0.112 Uiso 1 1 calc R . .
C14 C 0.0908(7) 0.3065(5) 0.6607(5) 0.083(2) Uani 1 1 d U . .
H14A H 0.0570 0.2933 0.6310 0.100 Uiso 1 1 calc R . .
C15 C -0.0615(7) 0.4366(5) 0.7511(6) 0.081(3) Uani 1 1 d . . .
H15 H -0.0388 0.4502 0.7156 0.097 Uiso 1 1 calc R . .
C16 C -0.1313(8) 0.4093(6) 0.7509(6) 0.096(4) Uani 1 1 d . . .
H16A H -0.1548 0.4027 0.7138 0.115 Uiso 1 1 calc R . .
C17 C -0.1719(8) 0.3897(6) 0.8049(8) 0.113(5) Uani 1 1 d . . .
H17 H -0.2210 0.3734 0.8037 0.135 Uiso 1 1 calc R . .
C18 C -0.1328(9) 0.3969(7) 0.8571(7) 0.107(4) Uani 1 1 d . . .
H18A H -0.1546 0.3821 0.8925 0.128 Uiso 1 1 calc R . .
C19 C -0.0636(9) 0.4246(5) 0.8603(6) 0.100(4) Uani 1 1 d . . .
H19A H -0.0411 0.4313 0.8977 0.120 Uiso 1 1 calc R . .
C20 C -0.0250(7) 0.4435(5) 0.8073(5) 0.075(3) Uani 1 1 d . . .
C21 C 0.0493(6) 0.4738(5) 0.8108(4) 0.069(3) Uani 1 1 d . . .
C22 C 0.1770(6) 0.5127(4) 0.8256(5) 0.070(2) Uani 1 1 d . . .
C23 C 0.2535(6) 0.5340(5) 0.8402(4) 0.072(3) Uani 1 1 d . . .
C24 C 0.2980(7) 0.5016(6) 0.8841(5) 0.087(3) Uani 1 1 d . . .
H24A H 0.2796 0.4664 0.9030 0.105 Uiso 1 1 calc R . .
C25 C 0.3709(8) 0.5256(7) 0.8975(6) 0.107(4) Uani 1 1 d . . .
H25A H 0.4015 0.5061 0.9260 0.129 Uiso 1 1 calc R . .
C26 C 0.3980(8) 0.5796(6) 0.8679(7) 0.113(4) Uani 1 1 d . . .
H26A H 0.4464 0.5949 0.8768 0.136 Uiso 1 1 calc R . .
C27 C 0.3526(7) 0.6089(6) 0.8263(7) 0.109(4) Uani 1 1 d . . .
H27A H 0.3695 0.6445 0.8073 0.131 Uiso 1 1 calc R . .
C28 C 0.2829(6) 0.5852(5) 0.8132(5) 0.080(3) Uani 1 1 d . . .
H28A H 0.2534 0.6049 0.7842 0.096 Uiso 1 1 calc R . .
C29 C 0.0043(4) 0.6306(3) 0.8522(3) 0.105(3) Uani 1 1 d GU . .
H29 H 0.0077 0.6065 0.8176 0.126 Uiso 1 1 calc R . .
C30 C -0.0500(4) 0.6170(4) 0.8960(3) 0.111(3) Uani 1 1 d GU . .
H30 H -0.0829 0.5838 0.8907 0.133 Uiso 1 1 calc R . .
C31 C -0.0552(4) 0.6529(4) 0.9477(3) 0.111(3) Uani 1 1 d GU . .
H31 H -0.0915 0.6438 0.9769 0.133 Uiso 1 1 calc R . .
C32 C -0.0060(5) 0.7024(4) 0.9556(3) 0.115(3) Uani 1 1 d GU . .
H32 H -0.0094 0.7265 0.9901 0.138 Uiso 1 1 calc R . .
C33 C 0.0483(5) 0.7161(3) 0.9118(3) 0.108(3) Uani 1 1 d GU . .
H33 H 0.0812 0.7492 0.9171 0.129 Uiso 1 1 calc R . .
C34 C 0.0535(3) 0.6801(3) 0.8601(2) 0.103(3) Uani 1 1 d GU . .
C35 C 0.1100(4) 0.6975(4) 0.8133(3) 0.080(3) Uani 1 1 d G A .
C36 C 0.2133(6) 0.7234(4) 0.7462(5) 0.076(3) Uani 1 1 d . A .
C37 C 0.2812(4) 0.7456(4) 0.7130(4) 0.109(3) Uani 1 1 d GU . .
C38 C 0.3312(5) 0.7870(4) 0.7399(4) 0.122(3) Uani 1 1 d GU . .
H38 H 0.3205 0.8026 0.7780 0.147 Uiso 1 1 calc R . .
C39 C 0.3972(5) 0.8051(4) 0.7098(5) 0.129(3) Uani 1 1 d GU . .
H39 H 0.4306 0.8328 0.7278 0.155 Uiso 1 1 calc R . .
C40 C 0.4132(4) 0.7818(5) 0.6529(5) 0.129(3) Uani 1 1 d GU . .
H40 H 0.4574 0.7939 0.6327 0.155 Uiso 1 1 calc R . .
C41 C 0.3632(6) 0.7403(4) 0.6260(4) 0.126(3) Uani 1 1 d GU . .
H41 H 0.3739 0.7247 0.5879 0.151 Uiso 1 1 calc R . .
C42 C 0.2972(5) 0.7222(4) 0.6561(4) 0.116(3) Uani 1 1 d GU . .
H42 H 0.2638 0.6945 0.6381 0.140 Uiso 1 1 calc R . .
C43 C -0.2349(5) 0.6200(5) 0.6553(3) 0.120(3) Uani 1 1 d GU . .
H43 H -0.2432 0.6426 0.6203 0.144 Uiso 1 1 calc R . .
C44 C -0.2942(4) 0.5860(5) 0.6805(4) 0.123(3) Uani 1 1 d GU . .
H44 H -0.3421 0.5859 0.6623 0.148 Uiso 1 1 calc R . .
C45 C -0.2818(4) 0.5522(5) 0.7328(4) 0.127(3) Uani 1 1 d GU . .
H45 H -0.3215 0.5295 0.7496 0.152 Uiso 1 1 calc R . .
C46 C -0.2102(5) 0.5525(4) 0.7600(3) 0.122(3) Uani 1 1 d GU . .
H46 H -0.2019 0.5299 0.7950 0.146 Uiso 1 1 calc R . .
C47 C -0.1509(4) 0.5864(5) 0.7348(4) 0.115(3) Uani 1 1 d GU . .
H47 H -0.1030 0.5866 0.7530 0.138 Uiso 1 1 calc R . .
C48 C -0.1633(4) 0.6202(5) 0.6825(4) 0.108(3) Uani 1 1 d GU . .
C49 C -0.0994(7) 0.6539(5) 0.6528(4) 0.076(3) Uani 1 1 d . A .
C50 C -0.0096(6) 0.7144(4) 0.5947(4) 0.065(2) Uani 1 1 d . A .
C51 C 0.0367(5) 0.7556(3) 0.5586(3) 0.092(4) Uani 1 1 d G . .
C52 C 0.0026(5) 0.7993(4) 0.5217(4) 0.117(5) Uani 1 1 d G . .
H52 H -0.0504 0.8033 0.5211 0.140 Uiso 1 1 calc R . .
C53 C 0.0475(7) 0.8369(4) 0.4855(4) 0.148(7) Uani 1 1 d G . .
H53 H 0.0247 0.8661 0.4607 0.178 Uiso 1 1 calc R . .
C54 C 0.1267(7) 0.8308(4) 0.4862(4) 0.132(7) Uani 1 1 d G . .
H54 H 0.1567 0.8559 0.4620 0.158 Uiso 1 1 calc R . .
C55 C 0.1608(5) 0.7871(4) 0.5232(5) 0.121(5) Uani 1 1 d G . .
H55 H 0.2137 0.7830 0.5237 0.145 Uiso 1 1 calc R . .
C56 C 0.1158(5) 0.7495(3) 0.5594(3) 0.090(4) Uani 1 1 d G . .
H56 H 0.1387 0.7202 0.5841 0.108 Uiso 1 1 calc R . .
C57 C 0.2423(7) 0.6598(5) 0.4443(5) 0.078(3) Uani 1 1 d . . .
H57A H 0.2947 0.6652 0.4488 0.093 Uiso 1 1 calc R . .
C58 C 0.2058(7) 0.6838(6) 0.3946(5) 0.086(3) Uani 1 1 d . . .
H58A H 0.2327 0.7079 0.3672 0.103 Uiso 1 1 calc R . .
C59 C 0.1299(8) 0.6721(7) 0.3859(6) 0.104(4) Uani 1 1 d . . .
H59A H 0.1068 0.6848 0.3503 0.124 Uiso 1 1 calc R . .
C60 C 0.0883(7) 0.6431(6) 0.4271(5) 0.087(3) Uani 1 1 d . . .
H60A H 0.0358 0.6387 0.4221 0.105 Uiso 1 1 calc R . .
C61 C 0.1254(6) 0.6191(5) 0.4787(5) 0.075(3) Uani 1 1 d . . .
H61A H 0.0975 0.5970 0.5071 0.089 Uiso 1 1 calc R . .
C62 C 0.2020(6) 0.6281(5) 0.4872(4) 0.064(2) Uani 1 1 d . . .
C63 C 0.2415(6) 0.6016(5) 0.5406(4) 0.073(3) Uani 1 1 d . A .
C64 C 0.3154(6) 0.5576(5) 0.6225(5) 0.072(3) Uani 1 1 d . A .
C65 C 0.3682(4) 0.5334(5) 0.6680(4) 0.110(3) Uani 1 1 d GU . .
C66 C 0.4410(5) 0.5585(4) 0.6727(4) 0.122(3) Uani 1 1 d GU . .
H66 H 0.4551 0.5913 0.6482 0.146 Uiso 1 1 calc R . .
C67 C 0.4929(4) 0.5345(5) 0.7139(4) 0.131(3) Uani 1 1 d GU . .
H67 H 0.5417 0.5513 0.7170 0.157 Uiso 1 1 calc R . .
C68 C 0.4719(5) 0.4855(5) 0.7506(4) 0.128(3) Uani 1 1 d GU . .
H68 H 0.5066 0.4694 0.7782 0.154 Uiso 1 1 calc R . .
C69 C 0.3990(5) 0.4604(4) 0.7459(4) 0.123(3) Uani 1 1 d GU . .
H69 H 0.3850 0.4276 0.7704 0.148 Uiso 1 1 calc R . .
C70 C 0.3472(4) 0.4844(5) 0.7047(4) 0.114(3) Uani 1 1 d GU . .
H70 H 0.2984 0.4676 0.7016 0.136 Uiso 1 1 calc R . .
C77 C 0.4035(15) 0.4304(13) 0.4619(11) 0.143(7) Uiso 0.50 1 d PDU A 1
H77A H 0.4501 0.4076 0.4568 0.215 Uiso 0.50 1 calc PR A 1
H77B H 0.4139 0.4673 0.4842 0.215 Uiso 0.50 1 calc PR A 1
H77C H 0.3830 0.4409 0.4231 0.215 Uiso 0.50 1 calc PR A 1
C71 C 0.2369(15) 0.3242(14) 0.4961(10) 0.126(6) Uiso 0.50 1 d PGDU A 1
H71A H 0.1992 0.2997 0.4739 0.152 Uiso 0.50 1 calc PR A 1
C72 C 0.2408(13) 0.3201(11) 0.5586(10) 0.132(6) Uiso 0.50 1 d PGDU A 1
H72A H 0.2053 0.2932 0.5804 0.158 Uiso 0.50 1 calc PR A 1
C73 C 0.2973(15) 0.3517(13) 0.5899(7) 0.132(6) Uiso 0.50 1 d PGDU A 1
H73A H 0.3022 0.3465 0.6336 0.159 Uiso 0.50 1 calc PR A 1
C74 C 0.3499(13) 0.3875(12) 0.5587(7) 0.133(6) Uiso 0.50 1 d PGDU A 1
H74A H 0.3927 0.4065 0.5803 0.159 Uiso 0.50 1 calc PR A 1
C75 C 0.3461(11) 0.3916(9) 0.4962(8) 0.129(6) Uiso 0.50 1 d PGDU A 1
C76 C 0.2896(15) 0.3599(13) 0.4649(7) 0.124(6) Uiso 0.50 1 d PGDU A 1
H76A H 0.2898 0.3597 0.4207 0.149 Uiso 0.50 1 calc PR A 1
C77' C 0.1826(11) 0.2843(11) 0.4800(10) 0.093(4) Uiso 0.50 1 d PDU A 2
H77D H 0.2012 0.2436 0.4718 0.140 Uiso 0.50 1 calc PR A 2
H77E H 0.1660 0.3030 0.4430 0.140 Uiso 0.50 1 calc PR A 2
H77F H 0.1403 0.2819 0.5075 0.140 Uiso 0.50 1 calc PR A 2
C71' C 0.2475(11) 0.3234(10) 0.5084(8) 0.092(4) Uiso 0.50 1 d PGDU A 2
C72' C 0.2723(10) 0.3266(8) 0.5679(6) 0.074(6) Uiso 0.50 1 d PG A 2
H72B H 0.2487 0.3004 0.5986 0.089 Uiso 0.50 1 calc PR A 2
C73' C 0.3307(11) 0.3668(9) 0.5837(6) 0.093(4) Uiso 0.50 1 d PGU A 2
H73B H 0.3486 0.3686 0.6256 0.112 Uiso 0.50 1 calc PR A 2
C74' C 0.3643(9) 0.4039(8) 0.5401(8) 0.094(4) Uiso 0.50 1 d PGU A 2
H74B H 0.4086 0.4294 0.5506 0.113 Uiso 0.50 1 calc PR A 2
C75' C 0.3395(10) 0.4008(9) 0.4807(7) 0.091(4) Uiso 0.50 1 d PGU A 2
H75A H 0.3686 0.4218 0.4490 0.109 Uiso 0.50 1 calc PR A 2
C76' C 0.2811(13) 0.3606(11) 0.4648(6) 0.092(4) Uiso 0.50 1 d PGU A 2
H76B H 0.2692 0.3539 0.4221 0.110 Uiso 0.50 1 calc PR A 2
K1 K 0.03064(18) 0.78397(13) 0.71285(13) 0.0975(8) Uani 1 1 d . . .
K2 K 0.19663(16) 0.46408(13) 0.53594(13) 0.0940(8) Uani 1 1 d . A .
La1 La 0.10263(3) 0.58321(2) 0.67676(2) 0.05118(16) Uani 1 1 d . . .
N1 N 0.1999(4) 0.5887(4) 0.5906(3) 0.0595(18) Uani 1 1 d . A .
N2 N 0.0421(4) 0.5084(4) 0.5924(4) 0.062(2) Uani 1 1 d . A .
N3 N 0.0809(4) 0.4743(3) 0.6325(3) 0.0593(19) Uani 1 1 d . A .
N4 N 0.0724(4) 0.5124(3) 0.7666(3) 0.0532(17) Uani 1 1 d . A .
N5 N -0.0272(5) 0.6366(4) 0.6590(3) 0.070(2) Uani 1 1 d . A .
N6 N 0.0224(5) 0.6695(4) 0.6280(3) 0.066(2) Uani 1 1 d . A .
N7 N 0.1068(4) 0.6679(3) 0.7583(3) 0.0553(16) Uani 1 1 d . A .
N8 N 0.1647(5) 0.6834(3) 0.7210(3) 0.067(2) Uani 1 1 d . A .
N9 N 0.1430(4) 0.5340(3) 0.7745(3) 0.0590(19) Uani 1 1 d . A .
N10 N 0.2415(4) 0.5645(4) 0.6363(3) 0.063(2) Uani 1 1 d . A .
P1 P 0.00631(16) 0.39645(13) 0.56483(13) 0.0716(7) Uani 1 1 d . . .
P2 P 0.1182(2) 0.46260(14) 0.86693(12) 0.0831(9) Uani 1 1 d . . .
P3 P 0.1865(2) 0.74734(14) 0.81969(15) 0.0895(9) Uani 1 1 d . . .
P4 P -0.1090(2) 0.71793(16) 0.60218(14) 0.0954(10) Uani 1 1 d . . .
P5 P 0.33843(15) 0.58434(16) 0.54957(13) 0.0795(8) Uani 1 1 d . . .

loop_
_atom_site_aniso_label
_atom_site_aniso_U_11
_atom_site_aniso_U_22
_atom_site_aniso_U_33
_atom_site_aniso_U_23
_atom_site_aniso_U_13
_atom_site_aniso_U_12
C1 0.081(7) 0.116(10) 0.064(6) 0.000(6) -0.010(5) 0.019(7)
C2 0.092(9) 0.135(12) 0.077(7) -0.012(7) -0.026(6) 0.009(9)
C3 0.095(9) 0.134(13) 0.088(9) 0.005(8) -0.016(7) 0.026(9)
C4 0.111(10) 0.117(11) 0.099(9) 0.002(8) -0.022(8) 0.008(9)
C5 0.085(7) 0.069(7) 0.094(8) 0.014(6) -0.008(6) 0.027(6)
C6 0.060(6) 0.075(7) 0.057(6) -0.003(5) -0.008(4) 0.001(5)
C7 0.043(4) 0.062(5) 0.059(5) 0.001(4) 0.002(4) -0.015(4)
C8 0.055(4) 0.039(4) 0.068(5) -0.007(4) 0.000(4) -0.007(4)
C9 0.065(4) 0.055(3) 0.090(4) 0.003(3) -0.009(4) 0.002(4)
C10 0.076(4) 0.056(4) 0.091(4) -0.001(3) -0.015(4) 0.006(4)
C11 0.086(4) 0.064(4) 0.102(5) 0.005(4) -0.019(4) 0.008(4)
C12 0.090(5) 0.072(4) 0.107(5) 0.018(4) -0.009(4) 0.006(4)
C13 0.097(5) 0.071(4) 0.112(5) 0.026(4) -0.001(4) 0.004(4)
C14 0.082(4) 0.068(4) 0.101(4) 0.015(4) -0.010(4) 0.001(4)
C15 0.071(7) 0.067(7) 0.104(9) -0.004(6) -0.001(6) 0.004(6)
C16 0.102(9) 0.072(8) 0.114(9) -0.005(7) -0.016(7) -0.003(7)
C17 0.087(9) 0.087(9) 0.163(14) 0.000(9) 0.034(10) -0.023(8)
C18 0.115(11) 0.096(10) 0.111(11) 0.023(8) 0.029(9) -0.011(9)
C19 0.131(11) 0.073(8) 0.096(8) 0.028(7) 0.022(7) -0.024(8)
C20 0.091(8) 0.051(5) 0.081(7) 0.008(5) 0.024(6) -0.005(6)
C21 0.076(6) 0.055(5) 0.075(7) 0.006(5) -0.001(5) 0.008(5)
C22 0.088(7) 0.057(5) 0.065(6) -0.009(5) -0.008(6) 0.001(5)
C23 0.078(7) 0.081(7) 0.056(6) -0.011(5) -0.011(5) 0.018(6)
C24 0.105(9) 0.084(8) 0.073(7) -0.007(6) -0.025(6) 0.000(7)
C25 0.107(10) 0.107(10) 0.108(9) 0.024(8) -0.034(8) 0.008(9)
C26 0.082(8) 0.107(10) 0.150(12) 0.011(9) -0.022(8) -0.016(10)
C27 0.081(8) 0.088(8) 0.159(12) 0.044(9) -0.018(9) 0.003(7)
C28 0.089(7) 0.074(7) 0.077(7) 0.012(6) -0.019(5) -0.015(7)
C29 0.118(6) 0.120(6) 0.078(4) -0.002(5) 0.020(4) 0.031(5)
C30 0.122(6) 0.126(6) 0.084(5) 0.003(5) 0.019(4) 0.028(5)
C31 0.122(6) 0.130(6) 0.081(4) 0.003(5) 0.014(5) 0.032(5)
C32 0.128(6) 0.134(6) 0.083(4) -0.003(5) 0.003(4) 0.035(5)
C33 0.123(6) 0.125(6) 0.075(4) -0.004(4) 0.004(4) 0.038(5)
C34 0.120(6) 0.117(6) 0.070(4) -0.005(4) 0.011(4) 0.034(5)
C35 0.114(9) 0.053(5) 0.073(6) 0.003(5) -0.026(7) 0.014(6)
C36 0.080(7) 0.047(5) 0.100(8) 0.010(5) -0.030(6) -0.003(5)
C37 0.093(5) 0.095(6) 0.138(6) 0.024(5) -0.036(5) -0.041(5)
C38 0.107(5) 0.112(6) 0.147(6) 0.019(5) -0.036(5) -0.044(5)
C39 0.114(5) 0.122(6) 0.153(6) 0.021(5) -0.027(5) -0.046(5)
C40 0.112(5) 0.124(6) 0.153(6) 0.029(5) -0.014(5) -0.046(5)
C41 0.111(5) 0.118(6) 0.149(6) 0.025(5) -0.011(5) -0.042(5)
C42 0.099(5) 0.106(6) 0.144(6) 0.022(5) -0.017(5) -0.044(5)
C43 0.076(4) 0.169(7) 0.114(5) 0.019(5) 0.001(4) -0.011(5)
C44 0.078(4) 0.173(7) 0.119(6) 0.018(5) 0.006(4) -0.009(5)
C45 0.087(5) 0.164(7) 0.131(6) 0.017(5) 0.010(5) -0.006(5)
C46 0.086(5) 0.154(7) 0.126(6) 0.014(5) 0.005(4) 0.000(5)
C47 0.078(4) 0.151(7) 0.116(5) 0.011(5) 0.002(4) 0.001(5)
C48 0.067(4) 0.152(7) 0.104(5) 0.012(5) 0.004(4) -0.001(5)
C49 0.069(6) 0.073(6) 0.085(7) -0.020(5) -0.011(6) 0.012(6)
C50 0.090(7) 0.047(5) 0.059(5) -0.002(4) -0.004(5) 0.017(5)
C51 0.130(11) 0.047(6) 0.099(8) 0.009(6) 0.012(8) 0.013(7)
C52 0.150(13) 0.096(10) 0.104(10) 0.023(8) -0.009(9) 0.026(10)
C53 0.21(2) 0.118(13) 0.117(13) 0.050(10) -0.022(13) -0.029(14)
C54 0.184(18) 0.083(10) 0.128(12) 0.016(9) 0.066(12) -0.006(11)
C55 0.154(14) 0.059(7) 0.149(12) -0.003(8) 0.036(11) 0.033(9)
C56 0.116(10) 0.050(6) 0.104(8) 0.026(6) 0.042(7) 0.004(7)
C57 0.078(7) 0.077(7) 0.078(7) 0.000(5) 0.021(6) -0.006(6)
C58 0.090(8) 0.095(8) 0.073(7) 0.022(6) 0.015(6) 0.012(7)
C59 0.100(10) 0.126(11) 0.085(8) 0.022(8) -0.004(7) 0.010(9)
C60 0.070(7) 0.104(9) 0.088(8) 0.018(7) 0.014(6) 0.001(7)
C61 0.068(7) 0.058(6) 0.097(8) 0.012(5) 0.018(5) 0.006(5)
C62 0.063(6) 0.064(6) 0.064(6) -0.003(5) 0.008(5) -0.004(5)
C63 0.075(6) 0.072(7) 0.072(6) -0.019(5) 0.015(5) -0.009(5)
C64 0.057(5) 0.077(7) 0.083(7) -0.001(5) 0.011(5) 0.000(5)
C65 0.069(4) 0.148(7) 0.114(6) 0.022(5) -0.006(4) 0.015(5)
C66 0.076(4) 0.162(7) 0.127(6) 0.029(5) -0.011(4) 0.009(5)
C67 0.087(5) 0.173(7) 0.133(6) 0.027(5) -0.013(5) 0.010(5)
C68 0.090(5) 0.167(7) 0.127(6) 0.025(5) -0.015(5) 0.017(5)
C69 0.092(5) 0.156(7) 0.121(6) 0.022(5) -0.008(5) 0.019(5)
C70 0.079(5) 0.148(7) 0.114(6) 0.020(5) -0.009(4) 0.017(5)
K1 0.110(2) 0.0805(17) 0.1022(18) -0.0081(14) -0.0195(15) 0.0088(16)
K2 0.0887(18) 0.0773(17) 0.116(2) -0.0177(15) 0.0323(16) -0.0026(15)
La1 0.0505(2) 0.0508(3) 0.0523(3) 0.0015(2) 0.0001(2) 0.0003(2)
N1 0.050(4) 0.076(5) 0.053(4) 0.010(4) 0.006(3) 0.001(4)
N2 0.042(4) 0.064(5) 0.080(5) 0.013(4) 0.005(4) 0.002(4)
N3 0.050(4) 0.058(5) 0.070(5) 0.004(4) -0.018(3) 0.003(4)
N4 0.072(5) 0.043(4) 0.045(4) -0.002(3) -0.002(3) -0.004(4)
N5 0.065(5) 0.080(6) 0.064(5) -0.003(4) 0.013(4) 0.027(5)
N6 0.061(5) 0.073(5) 0.065(5) 0.011(4) 0.001(4) 0.015(4)
N7 0.056(4) 0.057(4) 0.053(4) -0.003(3) 0.005(4) 0.008(4)
N8 0.085(6) 0.053(5) 0.064(5) 0.000(4) -0.008(4) -0.007(4)
N9 0.066(5) 0.059(4) 0.052(4) 0.001(3) -0.008(3) -0.020(4)
N10 0.048(4) 0.078(6) 0.064(4) 0.001(4) 0.004(3) -0.005(4)
P1 0.0728(17) 0.0661(17) 0.0759(17) -0.0091(12) -0.0126(13) -0.0034(14)
P2 0.108(2) 0.0774(18) 0.0635(15) 0.0173(13) -0.0114(15) -0.0070(18)
P3 0.114(2) 0.0680(17) 0.0871(19) -0.0092(16) -0.0303(19) -0.0068(18)
P4 0.099(2) 0.095(2) 0.092(2) -0.0013(17) -0.0160(18) 0.039(2)
P5 0.0570(14) 0.092(2) 0.0900(18) 0.0067(17) 0.0165(13) 0.0023(17)

loop_
_atom_type_symbol
_atom_type_description
_atom_type_scat_dispersion_real
_atom_type_scat_dispersion_imag
_atom_type_scat_source
C C 0.0033 0.0016 'International Tables Vol C Tables 4.2.6.8 and 6.1.1.4'
H H 0.0000 0.0000 'International Tables Vol C Tables 4.2.6.8 and 6.1.1.4'
N N 0.0061 0.0033 'International Tables Vol C Tables 4.2.6.8 and 6.1.1.4'
P P 0.1023 0.0942 'International Tables Vol C Tables 4.2.6.8 and 6.1.1.4'
La La -0.2871 2.4523 'International Tables Vol C Tables 4.2.6.8 and 6.1.1.4'
K K 0.2009 0.2494 'International Tables Vol C Tables 4.2.6.8 and 6.1.1.4'

loop_
_geom_angle_atom_site_label_1
_geom_angle_atom_site_label_2
_geom_angle_atom_site_label_3
_geom_angle
_geom_angle_site_symmetry_1
_geom_angle_site_symmetry_3
C6 C1 C2 126.4(13) . .
C6 C1 H1A 116.8 . .
C2 C1 H1A 116.8 . .
C1 C2 C3 115.4(12) . .
C1 C2 H2A 122.3 . .
C3 C2 H2A 122.3 . .
C4 C3 C2 120.1(13) . .
C4 C3 H3A 120.0 . .
C2 C3 H3A 120.0 . .
C3 C4 C5 121.6(14) . .
C3 C4 H4A 119.2 . .
C5 C4 H4A 119.2 . .
C4 C5 C6 121.3(12) . .
C4 C5 H5A 119.3 . .
C6 C5 H5A 119.3 . .
C1 C6 C5 115.1(10) . .
C1 C6 C7 122.1(10) . .
C5 C6 C7 122.7(9) . .
N2 C7 C6 119.6(8) . .
N2 C7 P1 112.9(7) . .
C6 C7 P1 127.6(7) . .
N2 C7 K2 63.6(4) . .
C6 C7 K2 119.2(6) . .
P1 C7 K2 82.8(3) . .
N3 C8 C9 118.1(7) . .
N3 C8 P1 112.8(6) . .
C9 C8 P1 129.0(6) . .
N3 C8 K2 67.9(5) . .
C9 C8 K2 108.1(6) . .
P1 C8 K2 92.6(3) . .
C14 C9 C10 118.1(10) . .
C14 C9 C8 119.4(9) . .
C10 C9 C8 122.4(9) . .
C11 C10 C9 120.7(10) . .
C11 C10 H10A 119.6 . .
C9 C10 H10A 119.6 . .
C10 C11 C12 119.9(11) . .
C10 C11 H11A 120.1 . .
C12 C11 H11A 120.1 . .
C11 C12 C13 119.3(11) . .
C11 C12 H12A 120.3 . .
C13 C12 H12A 120.3 . .
C14 C13 C12 119.4(12) . .
C14 C13 K1 86.0(8) . 3_546
C12 C13 K1 93.1(8) . 3_546
C14 C13 H13A 120.3 . .
C12 C13 H13A 120.3 . .
K1 C13 H13A 90.9 3_546 .
C13 C14 C9 122.6(12) . .
C13 C14 H14A 118.7 . .
C9 C14 H14A 118.7 . .
C16 C15 C20 117.2(12) . .
C16 C15 K1 73.8(7) . 3_546
C20 C15 K1 80.0(6) . 3_546
C16 C15 H15 121.4 . .
C20 C15 H15 121.4 . .
K1 C15 H15 115.7 3_546 .
C15 C16 C17 124.3(12) . .
C15 C16 K1 83.2(7) . 3_546
C17 C16 K1 79.6(8) . 3_546
C15 C16 H16A 117.9 . .
C17 C16 H16A 117.9 . .
K1 C16 H16A 108.6 3_546 .
C18 C17 C16 115.1(13) . .
C18 C17 K1 79.1(10) . 3_546
C16 C17 K1 75.5(7) . 3_546
C18 C17 H17 122.5 . .
C16 C17 H17 122.5 . .
K1 C17 H17 114.2 3_546 .
C17 C18 C19 123.2(13) . .
C17 C18 K1 78.0(9) . 3_546
C19 C18 K1 82.8(9) . 3_546
C17 C18 H18A 118.4 . .
C19 C18 H18A 118.4 . .
K1 C18 H18A 110.5 3_546 .
C18 C19 C20 120.9(13) . .
C18 C19 K1 74.7(8) . 3_546
C20 C19 K1 78.0(7) . 3_546
C18 C19 H19A 119.6 . .
C20 C19 H19A 119.6 . .
K1 C19 H19A 118.6 3_546 .
C15 C20 C19 119.1(12) . .
C15 C20 C21 120.0(9) . .
C19 C20 C21 120.8(11) . .
C15 C20 K1 76.6(6) . 3_546
C19 C20 K1 78.7(7) . 3_546
C21 C20 K1 118.7(7) . 3_546
N4 C21 C20 120.5(9) . .
N4 C21 P2 113.4(7) . .
C20 C21 P2 126.1(8) . .
N9 C22 C23 118.6(9) . .
N9 C22 P2 112.9(7) . .
C23 C22 P2 128.4(8) . .
C28 C23 C24 119.7(11) . .
C28 C23 C22 120.6(9) . .
C24 C23 C22 119.6(11) . .
C25 C24 C23 116.9(12) . .
C25 C24 K2 71.9(7) . 2_565
C23 C24 K2 125.0(7) . 2_565
C25 C24 H24A 121.5 . .
C23 C24 H24A 121.5 . .
K2 C24 H24A 75.5 2_565 .
C24 C25 C26 120.6(12) . .
C24 C25 K2 84.1(8) . 2_565
C26 C25 K2 119.5(10) . 2_565
C24 C25 H25A 119.7 . .
C26 C25 H25A 119.7 . .
K2 C25 H25A 66.9 2_565 .
C27 C26 C25 119.9(13) . .
C27 C26 H26A 120.0 . .
C25 C26 H26A 120.0 . .
C28 C27 C26 119.1(12) . .
C28 C27 H27A 120.4 . .
C26 C27 H27A 120.4 . .
C27 C28 C23 123.8(11) . .
C27 C28 H28A 118.1 . .
C23 C28 H28A 118.1 . .
C30 C29 C34 120.0 . .
C30 C29 H29 120.0 . .
C34 C29 H29 120.0 . .
C31 C30 C29 120.0 . .
C31 C30 H30 120.0 . .
C29 C30 H30 120.0 . .
C30 C31 C32 120.0 . .
C30 C31 H31 120.0 . .
C32 C31 H31 120.0 . .
C31 C32 C33 120.0 . .
C31 C32 H32 120.0 . .
C33 C32 H32 120.0 . .
C34 C33 C32 120.0 . .
C34 C33 H33 120.0 . .
C32 C33 H33 120.0 . .
C33 C34 C29 120.0 . .
C33 C34 C35 118.4 . .
C29 C34 C35 121.5 . .
N7 C35 C34 118.1(5) . .
N7 C35 P3 113.4(5) . .
C34 C35 P3 128.3(4) . .
N7 C35 K1 69.2(4) . .
C34 C35 K1 110.2(3) . .
P3 C35 K1 91.4(3) . .
N8 C36 C37 121.0(10) . .
N8 C36 P3 113.9(9) . .
C37 C36 P3 125.0(7) . .
N8 C36 K1 65.2(5) . .
C37 C36 K1 120.1(6) . .
P3 C36 K1 81.0(4) . .
C38 C37 C42 120.0 . .
C38 C37 C36 120.2(7) . .
C42 C37 C36 119.7(7) . .
C37 C38 C39 120.0 . .
C37 C38 H38 120.0 . .
C39 C38 H38 120.0 . .
C38 C39 C40 120.0 . .
C38 C39 H39 120.0 . .
C40 C39 H39 120.0 . .
C41 C40 C39 120.0 . .
C41 C40 H40 120.0 . .
C39 C40 H40 120.0 . .
C42 C41 C40 120.0 . .
C42 C41 H41 120.0 . .
C40 C41 H41 120.0 . .
C41 C42 C37 120.0 . .
C41 C42 H42 120.0 . .
C37 C42 H42 120.0 . .
C44 C43 C48 120.0 . .
C44 C43 H43 120.0 . .
C48 C43 H43 120.0 . .
C45 C44 C43 120.0 . .
C45 C44 H44 120.0 . .
C43 C44 H44 120.0 . .
C44 C45 C46 120.0 . .
C44 C45 H45 120.0 . .
C46 C45 H45 120.0 . .
C45 C46 C47 120.0 . .
C45 C46 H46 120.0 . .
C47 C46 H46 120.0 . .
C48 C47 C46 120.0 . .
C48 C47 H47 120.0 . .
C46 C47 H47 120.0 . .
C47 C48 C43 120.0 . .
C47 C48 C49 120.8(7) . .
C43 C48 C49 119.1(7) . .
N5 C49 C48 122.0(10) . .
N5 C49 P4 112.0(8) . .
C48 C49 P4 126.0(8) . .
N6 C50 C51 121.3(9) . .
N6 C50 P4 113.2(8) . .
C51 C50 P4 125.5(7) . .
N6 C50 K1 78.3(5) . .
C51 C50 K1 92.2(5) . .
P4 C50 K1 97.1(4) . .
C52 C51 C56 120.0 . .
C52 C51 C50 120.6(7) . .
C56 C51 C50 119.4(7) . .
C52 C51 K1 116.5(4) . .
C56 C51 K1 92.0(4) . .
C50 C51 K1 63.2(5) . .
C53 C52 C51 120.0 . .
C53 C52 H52 120.0 . .
C51 C52 H52 120.0 . .
C52 C53 C54 120.0 . .
C52 C53 H53 120.0 . .
C54 C53 H53 120.0 . .
C53 C54 C55 120.0 . .
C53 C54 H54 120.0 . .
C55 C54 H54 120.0 . .
C56 C55 C54 120.0 . .
C56 C55 H55 120.0 . .
C54 C55 H55 120.0 . .
C55 C56 C51 120.0 . .
C55 C56 H56 120.0 . .
C51 C56 H56 120.0 . .
C62 C57 C58 120.6(11) . .
C62 C57 H57A 119.7 . .
C58 C57 H57A 119.7 . .
C59 C58 C57 119.5(11) . .
C59 C58 H58A 120.2 . .
C57 C58 H58A 120.2 . .
C60 C59 C58 121.7(12) . .
C60 C59 H59A 119.1 . .
C58 C59 H59A 119.1 . .
C59 C60 C61 118.6(11) . .
C59 C60 H60A 120.7 . .
C61 C60 H60A 120.7 . .
C62 C61 C60 120.6(10) . .
C62 C61 H61A 119.7 . .
C60 C61 H61A 119.7 . .
C61 C62 C57 118.7(10) . .
C61 C62 C63 120.7(9) . .
C57 C62 C63 120.6(10) . .
N1 C63 C62 118.8(9) . .
N1 C63 P5 112.5(8) . .
C62 C63 P5 128.7(7) . .
N1 C63 K2 72.0(5) . .
C62 C63 K2 103.3(6) . .
P5 C63 K2 92.4(4) . .
N10 C64 C65 119.3(9) . .
N10 C64 P5 113.2(8) . .
C65 C64 P5 127.4(7) . .
N10 C64 K2 67.4(5) . .
C65 C64 K2 123.0(7) . .
P5 C64 K2 79.9(4) . .
C66 C65 C70 120.0 . .
C66 C65 C64 119.1(7) . .
C70 C65 C64 120.8(7) . .
C65 C66 C67 120.0 . .
C65 C66 H66 120.0 . .
C67 C66 H66 120.0 . .
C68 C67 C66 120.0 . .
C68 C67 H67 120.0 . .
C66 C67 H67 120.0 . .
C67 C68 C69 120.0 . .
C67 C68 H68 120.0 . .
C69 C68 H68 120.0 . .
C68 C69 C70 120.0 . .
C68 C69 H69 120.0 . .
C70 C69 H69 120.0 . .
C69 C70 C65 120.0 . .
C69 C70 H70 120.0 . .
C65 C70 H70 120.0 . .
C75 C77 H77A 109.5 . .
C75 C77 H77B 109.5 . .
H77A C77 H77B 109.5 . .
C75 C77 H77C 109.5 . .
H77A C77 H77C 109.5 . .
H77B C77 H77C 109.5 . .
C72 C71 C76 120.0 . .
C72 C71 K2 78.4(10) . .
C76 C71 K2 75.8(6) . .
C72 C71 H71A 119.9 . .
C76 C71 H71A 119.9 . .
K2 C71 H71A 119.9 . .
C73 C72 C71 120.0 . .
C73 C72 K2 76.7(10) . .
C71 C72 K2 76.9(10) . .
C73 C72 H72A 120.0 . .
C71 C72 H72A 120.0 . .
K2 C72 H72A 120.0 . .
C72 C73 C74 120.0 . .
C72 C73 K2 78.7(10) . .
C74 C73 K2 75.8(6) . .
C72 C73 H73A 119.9 . .
C74 C73 H73A 119.9 . .
K2 C73 H73A 119.9 . .
C73 C74 C75 120.0 . .
C73 C74 K2 79.3(6) . .
C75 C74 K2 76.6(10) . .
C73 C74 H74A 119.9 . .
C75 C74 H74A 119.9 . .
K2 C74 H74A 119.9 . .
C76 C75 C74 120.0 . .
C76 C75 C77 119.8(4) . .
C74 C75 C77 120.2(4) . .
C76 C75 K2 78.4(10) . .
C74 C75 K2 78.2(10) . .
C77 C75 K2 114.1(6) . .
C75 C76 C71 120.0 . .
C75 C76 K2 76.4(9) . .
C71 C76 K2 79.3(6) . .
C75 C76 H76A 119.9 . .
C71 C76 H76A 119.9 . .
K2 C76 H76A 119.9 . .
C71' C77' H77D 109.5 . .
C71' C77' H77E 109.5 . .
H77D C77' H77E 109.5 . .
C71' C77' H77F 109.5 . .
H77D C77' H77F 109.5 . .
H77E C77' H77F 109.5 . .
C72' C71' C76' 120.0 . .
C72' C71' C77' 129.8(14) . .
C76' C71' C77' 110.2(14) . .
C72' C71' K2 82.0(8) . .
C76' C71' K2 72.5(6) . .
C77' C71' K2 113.1(15) . .
C71' C72' C73' 120.0 . .
C71' C72' K2 73.7(8) . .
C73' C72' K2 77.4(7) . .
C71' C72' H72B 120.0 . .
C73' C72' H72B 120.0 . .
K2 C72' H72B 120.0 . .
C72' C73' C74' 120.0 . .
C72' C73' K2 78.6(7) . .
C74' C73' K2 73.0(6) . .
C72' C73' H73B 120.0 . .
C74' C73' H73B 120.0 . .
K2 C73' H73B 120.0 . .
C75' C74' C73' 120.0 . .
C75' C74' K2 73.0(8) . .
C73' C74' K2 82.6(6) . .
C75' C74' H74B 119.9 . .
C73' C74' H74B 119.9 . .
K2 C74' H74B 119.9 . .
C74' C75' C76' 120.0 . .
C74' C75' K2 81.7(8) . .
C76' C75' K2 77.8(8) . .
C74' C75' H75A 119.6 . .
C76' C75' H75A 119.6 . .
K2 C75' H75A 119.6 . .
C75' C76' C71' 120.0 . .
C75' C76' K2 76.4(7) . .
C71' C76' K2 82.4(6) . .
C75' C76' H76B 119.7 . .
C71' C76' H76B 119.7 . .
K2 C76' H76B 119.7 . .
N7 K1 C50 88.5(2) . .
N7 K1 N6 63.62(19) . .
C50 K1 N6 25.0(2) . .
N7 K1 N8 24.76(18) . .
C50 K1 N8 83.2(2) . .
N6 K1 N8 61.6(2) . .
N7 K1 C35 25.24(18) . .
C50 K1 C35 113.3(2) . .
N6 K1 C35 88.3(2) . .
N8 K1 C35 41.46(19) . .
N7 K1 C16 111.6(3) . 3_556
C50 K1 C16 136.0(3) . 3_556
N6 K1 C16 145.0(3) . 3_556
N8 K1 C16 99.1(3) . 3_556
C35 K1 C16 94.7(3) . 3_556
N7 K1 C13 92.9(3) . 3_556
C50 K1 C13 105.4(3) . 3_556
N6 K1 C13 103.1(3) . 3_556
N8 K1 C13 117.6(3) . 3_556
C35 K1 C13 81.9(3) . 3_556
C16 K1 C13 111.8(3) 3_556 3_556
N7 K1 C17 106.4(3) . 3_556
C50 K1 C17 113.4(4) . 3_556
N6 K1 C17 120.2(3) . 3_556
N8 K1 C17 86.4(3) . 3_556
C35 K1 C17 99.3(3) . 3_556
C16 K1 C17 24.9(3) 3_556 3_556
C13 K1 C17 136.7(3) 3_556 3_556
N7 K1 C18 121.4(3) . 3_556
C50 K1 C18 95.0(3) . 3_556
N6 K1 C18 108.9(3) . 3_556
N8 K1 C18 97.7(3) . 3_556
C35 K1 C18 120.5(3) . 3_556
C16 K1 C18 41.1(3) 3_556 3_556
C13 K1 C18 140.7(3) 3_556 3_556
C17 K1 C18 22.9(3) 3_556 3_556
N7 K1 C15 130.9(3) . 3_556
C50 K1 C15 134.3(3) . 3_556
N6 K1 C15 155.8(3) . 3_556
N8 K1 C15 121.8(3) . 3_556
C35 K1 C15 109.4(3) . 3_556
C16 K1 C15 22.9(3) 3_556 3_556
C13 K1 C15 95.8(3) 3_556 3_556
C17 K1 C15 42.5(3) 3_556 3_556
C18 K1 C15 48.1(3) 3_556 3_556
N7 K1 C51 99.54(19) . .
C50 K1 C51 24.6(2) . .
N6 K1 C51 42.91(18) . .
N8 K1 C51 85.0(2) . .
C35 K1 C51 124.2(2) . .
C16 K1 C51 111.4(3) 3_556 .
C13 K1 C51 126.2(3) 3_556 .
C17 K1 C51 89.1(3) 3_556 .
C18 K1 C51 70.4(3) 3_556 .
C15 K1 C51 113.2(2) 3_556 .
N7 K1 C20 151.8(3) . 3_556
C50 K1 C20 111.7(3) . 3_556
N6 K1 C20 135.4(2) . 3_556
N8 K1 C20 134.7(3) . 3_556
C35 K1 C20 132.6(3) . 3_556
C16 K1 C20 40.3(3) 3_556 3_556
C13 K1 C20 100.0(3) 3_556 3_556
C17 K1 C20 48.3(3) 3_556 3_556
C18 K1 C20 40.8(3) 3_556 3_556
C15 K1 C20 23.3(3) 3_556 3_556
C51 K1 C20 93.0(2) . 3_556
N3 K2 N1 69.4(2) . .
N3 K2 C63 94.4(2) . .
N1 K2 C63 25.8(2) . .
N3 K2 C75' 150.6(3) . .
N1 K2 C75' 123.4(3) . .
C63 K2 C75' 103.7(3) . .
N3 K2 C76' 138.2(4) . .
N1 K2 C76' 148.8(4) . .
C63 K2 C76' 126.4(4) . .
C75' K2 C76' 25.80(19) . .
N3 K2 N2 25.26(18) . .
N1 K2 N2 64.7(2) . .
C63 K2 N2 84.7(2) . .
C75' K2 N2 171.5(3) . .
C76' K2 N2 146.4(4) . .
N3 K2 C75 143.3(3) . .
N1 K2 C75 123.4(4) . .
C63 K2 C75 106.3(4) . .
C75' K2 C75 7.5(4) . .
C76' K2 C75 27.4(5) . .
N2 K2 C75 166.9(4) . .
N3 K2 C8 25.8(2) . .
N1 K2 C8 95.1(2) . .
C63 K2 C8 120.2(2) . .
C75' K2 C8 130.6(3) . .
C76' K2 C8 112.7(4) . .
N2 K2 C8 42.0(2) . .
C75 K2 C8 124.9(4) . .
N3 K2 C74 120.0(4) . .
N1 K2 C74 113.3(4) . .
C63 K2 C74 106.6(4) . .
C75' K2 C74 32.5(4) . .
C76' K2 C74 46.1(5) . .
N2 K2 C74 145.3(4) . .
C75 K2 C74 25.19(16) . .
C8 K2 C74 107.9(4) . .
N3 K2 C76 139.2(4) . .
N1 K2 C76 146.8(4) . .
C63 K2 C76 124.9(4) . .
C75' K2 C76 23.6(5) . .
C76' K2 C76 2.3(5) . .
N2 K2 C76 148.5(4) . .
C75 K2 C76 25.16(19) . .
C8 K2 C76 114.0(4) . .
C74 K2 C76 44.2(2) . .
N3 K2 C74' 129.4(4) . .
N1 K2 C74' 110.0(3) . .
C63 K2 C74' 99.3(3) . .
C75' K2 C74' 25.35(14) . .
C76' K2 C74' 44.7(2) . .
N2 K2 C74' 154.4(4) . .
C75 K2 C74' 19.1(5) . .
C8 K2 C74' 118.7(3) . .
C74 K2 C74' 10.7(4) . .
C76 K2 C74' 42.5(5) . .
N3 K2 N10 67.31(19) . .
N1 K2 N10 24.88(18) . .
C63 K2 N10 42.1(2) . .
C75' K2 N10 112.2(4) . .
C76' K2 N10 136.4(3) . .
N2 K2 N10 74.0(2) . .
C75 K2 N10 109.2(4) . .
C8 K2 N10 89.4(2) . .
C74 K2 N10 92.3(4) . .
C76 K2 N10 134.2(4) . .
C74' K2 N10 92.0(3) . .
N9 La1 N1 118.4(2) . .
N9 La1 N4 30.3(2) . .
N1 La1 N4 137.9(2) . .
N9 La1 N6 145.3(3) . .
N1 La1 N6 90.9(2) . .
N4 La1 N6 130.4(2) . .
N9 La1 N5 124.7(2) . .
N1 La1 N5 116.7(2) . .
N4 La1 N5 101.9(3) . .
N6 La1 N5 29.6(2) . .
N9 La1 N7 72.1(2) . .
N1 La1 N7 118.0(2) . .
N4 La1 N7 83.7(2) . .
N6 La1 N7 77.9(2) . .
N5 La1 N7 79.1(2) . .
N9 La1 N3 88.8(2) . .
N1 La1 N3 81.8(2) . .
N4 La1 N3 73.5(2) . .
N6 La1 N3 115.2(2) . .
N5 La1 N3 103.0(2) . .
N7 La1 N3 157.1(2) . .
N9 La1 N10 88.2(2) . .
N1 La1 N10 30.3(2) . .
N4 La1 N10 111.3(2) . .
N6 La1 N10 118.3(3) . .
N5 La1 N10 146.4(2) . .
N7 La1 N10 108.9(2) . .
N3 La1 N10 82.2(2) . .
N9 La1 N8 85.1(2) . .
N1 La1 N8 88.0(3) . .
N4 La1 N8 107.0(2) . .
N6 La1 N8 77.1(3) . .
N5 La1 N8 92.7(3) . .
N7 La1 N8 30.0(2) . .
N3 La1 N8 163.9(2) . .
N10 La1 N8 82.7(3) . .
N9 La1 N2 116.8(2) . .
N1 La1 N2 76.8(2) . .
N4 La1 N2 95.5(2) . .
N6 La1 N2 86.3(2) . .
N5 La1 N2 79.6(2) . .
N7 La1 N2 158.1(2) . .
N3 La1 N2 29.3(2) . .
N10 La1 N2 91.9(2) . .
N8 La1 N2 157.3(2) . .
N9 La1 K2 104.88(18) . .
N1 La1 K2 41.06(18) . .
N4 La1 K2 105.98(16) . .
N6 La1 K2 109.64(18) . .
N5 La1 K2 119.20(17) . .
N7 La1 K2 155.63(18) . .
N3 La1 K2 40.88(17) . .
N10 La1 K2 46.84(17) . .
N8 La1 K2 127.1(2) . .
N2 La1 K2 45.21(15) . .
N9 La1 K1 109.25(18) . .
N1 La1 K1 105.46(18) . .
N4 La1 K1 112.08(16) . .
N6 La1 K1 40.18(19) . .
N5 La1 K1 50.2(2) . .
N7 La1 K1 37.94(15) . .
N3 La1 K1 152.92(15) . .
N10 La1 K1 117.34(18) . .
N8 La1 K1 42.48(19) . .
N2 La1 K1 125.74(16) . .
K2 La1 K1 141.84(6) . .
N10 N1 C63 113.9(8) . .
N10 N1 La1 77.3(4) . .
C63 N1 La1 167.5(7) . .
N10 N1 K2 87.8(5) . .
C63 N1 K2 82.3(5) . .
La1 N1 K2 104.4(3) . .
N3 N2 C7 114.1(8) . .
N3 N2 La1 71.0(5) . .
C7 N2 La1 169.4(6) . .
N3 N2 K2 70.0(4) . .
C7 N2 K2 93.4(5) . .
La1 N2 K2 97.1(2) . .
N2 N3 C8 111.9(7) . .
N2 N3 La1 79.6(5) . .
C8 N3 La1 165.5(6) . .
N2 N3 K2 84.8(5) . .
C8 N3 K2 86.3(5) . .
La1 N3 K2 104.1(2) . .
N9 N4 C21 113.5(7) . .
N9 N4 La1 72.6(4) . .
C21 N4 La1 173.9(6) . .
N6 N5 C49 114.9(9) . .
N6 N5 La1 75.2(5) . .
C49 N5 La1 169.2(8) . .
N5 N6 C50 113.9(8) . .
N5 N6 La1 75.3(5) . .
C50 N6 La1 169.5(7) . .
N5 N6 K1 98.6(5) . .
C50 N6 K1 76.8(5) . .
La1 N6 K1 107.6(3) . .
N8 N7 C35 113.2(7) . .
N8 N7 La1 76.8(4) . .
C35 N7 La1 162.3(5) . .
N8 N7 K1 85.3(5) . .
C35 N7 K1 85.5(4) . .
La1 N7 K1 110.4(2) . .
C36 N8 N7 112.6(8) . .
C36 N8 La1 163.4(7) . .
N7 N8 La1 73.2(4) . .
C36 N8 K1 92.5(6) . .
N7 N8 K1 70.0(5) . .
La1 N8 K1 104.0(3) . .
N4 N9 C22 113.3(8) . .
N4 N9 La1 77.1(4) . .
C22 N9 La1 169.6(7) . .
C64 N10 N1 113.0(8) . .
C64 N10 La1 172.7(7) . .
N1 N10 La1 72.4(4) . .
C64 N10 K2 90.1(6) . .
N1 N10 K2 67.4(5) . .
La1 N10 K2 96.7(2) . .
C7 P1 C8 88.4(4) . .
C7 P1 K2 69.5(3) . .
C8 P1 K2 59.4(3) . .
C21 P2 C22 86.9(5) . .
C35 P3 C36 86.9(4) . .
C35 P3 K1 60.8(3) . .
C36 P3 K1 70.7(3) . .
C50 P4 C49 86.1(5) . .
C50 P4 K1 55.3(3) . .
C49 P4 K1 80.1(3) . .
C63 P5 C64 87.4(5) . .
C63 P5 K2 58.7(3) . .
C64 P5 K2 71.5(4) . .

loop_
_geom_bond_atom_site_label_1
_geom_bond_atom_site_label_2
_geom_bond_distance
_geom_bond_site_symmetry_2
C1 C6 1.343(14) .
C1 C2 1.372(15) .
C1 H1A 0.9300 .
C2 C3 1.405(18) .
C2 H2A 0.9300 .
C3 C4 1.330(18) .
C3 H3A 0.9300 .
C4 C5 1.362(16) .
C4 H4A 0.9300 .
C5 C6 1.385(14) .
C5 H5A 0.9300 .
C6 C7 1.463(13) .
C7 N2 1.366(11) .
C7 P1 1.731(10) .
C7 K2 3.489(9) .
C8 N3 1.390(10) .
C8 C9 1.471(12) .
C8 P1 1.736(9) .
C8 K2 3.182(9) .
C9 C14 1.379(14) .
C9 C10 1.391(13) .
C10 C11 1.349(13) .
C10 H10A 0.9300 .
C11 C12 1.384(15) .
C11 H11A 0.9300 .
C12 C13 1.406(16) .
C12 H12A 0.9300 .
C13 C14 1.317(14) .
C13 K1 3.393(13) 3_546
C13 H13A 0.9300 .
C14 H14A 0.9300 .
C15 C16 1.357(16) .
C15 C20 1.408(15) .
C15 K1 3.458(11) 3_546
C15 H15 0.9300 .
C16 C17 1.457(18) .
C16 K1 3.344(12) 3_546
C16 H16A 0.9300 .
C17 C18 1.353(19) .
C17 K1 3.398(15) 3_546
C17 H17 0.9300 .
C18 C19 1.354(19) .
C18 K1 3.411(15) 3_546
C18 H18A 0.9300 .
C19 C20 1.416(14) .
C19 K1 3.510(13) 3_546
C19 H19A 0.9300 .
C20 C21 1.460(15) .
C20 K1 3.500(11) 3_546
C21 N4 1.353(12) .
C21 P2 1.750(10) .
C22 N9 1.361(12) .
C22 C23 1.452(14) .
C22 P2 1.756(11) .
C23 C28 1.363(14) .
C23 C24 1.432(14) .
C24 C25 1.409(17) .
C24 K2 3.449(11) 2_565
C24 H24A 0.9300 .
C25 C26 1.426(17) .
C25 K2 3.295(15) 2_565
C25 H25A 0.9300 .
C26 C27 1.375(17) .
C26 H26A 0.9300 .
C27 C28 1.356(15) .
C27 H27A 0.9300 .
C28 H28A 0.9300 .
C29 C30 1.3900 .
C29 C34 1.3900 .
C29 H29 0.9300 .
C30 C31 1.3900 .
C30 H30 0.9300 .
C31 C32 1.3900 .
C31 H31 0.9300 .
C32 C33 1.3900 .
C32 H32 0.9300 .
C33 C34 1.3900 .
C33 H33 0.9300 .
C34 C35 1.4827 .
C35 N7 1.381(10) .
C35 P3 1.727(8) .
C35 K1 3.229(8) .
C36 N8 1.338(12) .
C36 C37 1.477(13) .
C36 P3 1.774(12) .
C36 K1 3.534(11) .
C37 C38 1.3900 .
C37 C42 1.3900 .
C38 C39 1.3900 .
C38 H38 0.9300 .
C39 C40 1.3900 .
C39 H39 0.9300 .
C40 C41 1.3900 .
C40 H40 0.9300 .
C41 C42 1.3900 .
C41 H41 0.9300 .
C42 H42 0.9300 .
C43 C44 1.3900 .
C43 C48 1.3900 .
C43 H43 0.9300 .
C44 C45 1.3900 .
C44 H44 0.9300 .
C45 C46 1.3900 .
C45 H45 0.9300 .
C46 C47 1.3900 .
C46 H46 0.9300 .
C47 C48 1.3900 .
C47 H47 0.9300 .
C48 C49 1.491(13) .
C49 N5 1.324(13) .
C49 P4 1.796(11) .
C50 N6 1.346(11) .
C50 C51 1.449(12) .
C50 P4 1.748(11) .
C50 K1 3.106(9) .
C51 C52 1.3900 .
C51 C56 1.3900 .
C51 K1 3.477(8) .
C52 C53 1.3900 .
C52 H52 0.9300 .
C53 C54 1.3900 .
C53 H53 0.9300 .
C54 C55 1.3900 .
C54 H54 0.9300 .
C55 C56 1.3900 .
C55 H55 0.9300 .
C56 H56 0.9300 .
C57 C62 1.371(13) .
C57 C58 1.375(15) .
C57 H57A 0.9300 .
C58 C59 1.365(17) .
C58 H58A 0.9300 .
C59 C60 1.327(16) .
C59 H59A 0.9300 .
C60 C61 1.417(15) .
C60 H60A 0.9300 .
C61 C62 1.366(13) .
C61 H61A 0.9300 .
C62 C63 1.487(14) .
C63 N1 1.357(11) .
C63 P5 1.747(11) .
C63 K2 3.094(10) .
C64 N10 1.338(12) .
C64 C65 1.466(12) .
C64 P5 1.764(10) .
C64 K2 3.484(11) .
C65 C66 1.3900 .
C65 C70 1.3900 .
C66 C67 1.3900 .
C66 H66 0.9300 .
C67 C68 1.3900 .
C67 H67 0.9300 .
C68 C69 1.3900 .
C68 H68 0.9300 .
C69 C70 1.3900 .
C69 H69 0.9300 .
C70 H70 0.9300 .
C77 C75 1.516(10) .
C77 H77A 0.9600 .
C77 H77B 0.9600 .
C77 H77C 0.9600 .
C71 C72 1.3900 .
C71 C76 1.3900 .
C71 K2 3.25(3) .
C71 H71A 0.9800 .
C72 C73 1.3900 .
C72 K2 3.27(2) .
C72 H72A 0.9800 .
C73 C74 1.3900 .
C73 K2 3.24(3) .
C73 H73A 0.9800 .
C74 C75 1.3900 .
C74 K2 3.20(3) .
C74 H74A 0.9800 .
C75 C76 1.3900 .
C75 K2 3.18(2) .
C76 K2 3.20(3) .
C76 H76A 0.9800 .
C77' C71' 1.554(10) .
C77' H77D 0.9600 .
C77' H77E 0.9600 .
C77' H77F 0.9600 .
C71' C72' 1.3900 .
C71' C76' 1.3900 .
C71' K2 3.24(3) .
C72' C73' 1.3900 .
C72' K2 3.347(19) .
C72' H72B 0.9800 .
C73' C74' 1.3900 .
C73' K2 3.33(2) .
C73' H73B 0.9800 .
C74' C75' 1.3900 .
C74' K2 3.21(2) .
C74' H74B 0.9800 .
C75' C76' 1.3900 .
C75' K2 3.10(2) .
C75' H75A 0.9800 .
C76' K2 3.12(3) .
C76' H76B 0.9800 .
K1 N7 3.028(7) .
K1 N6 3.124(9) .
K1 N8 3.212(9) .
K1 C16 3.344(13) 3_556
K1 C13 3.393(13) 3_556
K1 C17 3.398(15) 3_556
K1 C18 3.411(15) 3_556
K1 C15 3.458(11) 3_556
K1 C20 3.500(11) 3_556
K2 N3 2.954(8) .
K2 N1 2.970(8) .
K2 N2 3.131(7) .
K2 N10 3.216(8) .
La1 N9 2.519(7) .
La1 N1 2.560(6) .
La1 N4 2.573(7) .
La1 N6 2.580(7) .
La1 N5 2.581(8) .
La1 N7 2.582(7) .
La1 N3 2.592(7) .
La1 N10 2.620(7) .
La1 N8 2.626(8) .
La1 N2 2.696(8) .
N1 N10 1.354(10) .
N2 N3 1.342(9) .
N4 N9 1.333(10) .
N5 N6 1.317(11) .
N7 N8 1.350(10) .

loop_
_geom_torsion_atom_site_label_1
_geom_torsion_atom_site_label_2
_geom_torsion_atom_site_label_3
_geom_torsion_atom_site_label_4
_geom_torsion
_geom_torsion_site_symmetry_1
_geom_torsion_site_symmetry_4
C6 C1 C2 C3 2(2) . .
C1 C2 C3 C4 -4(2) . .
C2 C3 C4 C5 4(2) . .
C3 C4 C5 C6 -2(2) . .
C2 C1 C6 C5 -0.2(18) . .
C2 C1 C6 C7 176.4(11) . .
C4 C5 C6 C1 -0.3(17) . .
C4 C5 C6 C7 -176.8(11) . .
C1 C6 C7 N2 158.2(9) . .
C5 C6 C7 N2 -25.5(14) . .
C1 C6 C7 P1 -20.6(14) . .
C5 C6 C7 P1 155.7(9) . .
C1 C6 C7 K2 83.7(11) . .
C5 C6 C7 K2 -100.0(10) . .
N3 C8 C9 C14 176.8(9) . .
P1 C8 C9 C14 -0.1(15) . .
K2 C8 C9 C14 -109.2(10) . .
N3 C8 C9 C10 -7.2(14) . .
P1 C8 C9 C10 175.9(8) . .
K2 C8 C9 C10 66.8(11) . .
C14 C9 C10 C11 -3.9(17) . .
C8 C9 C10 C11 -179.9(10) . .
C9 C10 C11 C12 4.1(18) . .
C10 C11 C12 C13 -2.4(19) . .
C11 C12 C13 C14 0.6(19) . .
C11 C12 C13 K1 -86.5(11) . 3_546
C12 C13 C14 C9 -0.5(19) . .
K1 C13 C14 C9 90.8(11) 3_546 .
C10 C9 C14 C13 2.0(18) . .
C8 C9 C14 C13 178.2(11) . .
C20 C15 C16 C17 3.1(19) . .
K1 C15 C16 C17 72.5(12) 3_546 .
C20 C15 C16 K1 -69.4(10) . 3_546
C15 C16 C17 C18 -4(2) . .
K1 C16 C17 C18 70.3(13) 3_546 .
C15 C16 C17 K1 -74.3(12) . 3_546
C16 C17 C18 C19 5(2) . .
K1 C17 C18 C19 73.1(14) 3_546 .
C16 C17 C18 K1 -68.1(11) . 3_546
C17 C18 C19 C20 -5(2) . .
K1 C18 C19 C20 65.4(12) 3_546 .
C17 C18 C19 K1 -70.6(15) . 3_546
C16 C15 C20 C19 -2.9(16) . .
K1 C15 C20 C19 -68.8(10) 3_546 .
C16 C15 C20 C21 -178.5(10) . .
K1 C15 C20 C21 115.6(9) 3_546 .
C16 C15 C20 K1 65.9(10) . 3_546
C18 C19 C20 C15 3.9(18) . .
K1 C19 C20 C15 67.6(9) 3_546 .
C18 C19 C20 C21 179.4(12) . .
K1 C19 C20 C21 -116.8(10) 3_546 .
C18 C19 C20 K1 -63.7(12) . 3_546
C15 C20 C21 N4 21.7(15) . .
C19 C20 C21 N4 -153.8(10) . .
K1 C20 C21 N4 112.4(8) 3_546 .
C15 C20 C21 P2 -154.6(9) . .
C19 C20 C21 P2 29.8(15) . .
K1 C20 C21 P2 -64.0(10) 3_546 .
N9 C22 C23 C28 17.0(14) . .
P2 C22 C23 C28 -161.5(8) . .
N9 C22 C23 C24 -164.3(9) . .
P2 C22 C23 C24 17.3(14) . .
C28 C23 C24 C25 0.6(16) . .
C22 C23 C24 C25 -178.2(10) . .
C28 C23 C24 K2 86.6(12) . 2_565
C22 C23 C24 K2 -92.2(11) . 2_565
C23 C24 C25 C26 -0.2(19) . .
K2 C24 C25 C26 -120.9(14) 2_565 .
C23 C24 C25 K2 120.7(9) . 2_565
C24 C25 C26 C27 1(2) . .
K2 C25 C26 C27 -100.8(14) 2_565 .
C25 C26 C27 C28 -1(2) . .
C26 C27 C28 C23 2(2) . .
C24 C23 C28 C27 -1.3(18) . .
C22 C23 C28 C27 177.4(12) . .
C34 C29 C30 C31 0.0 . .
C29 C30 C31 C32 0.0 . .
C30 C31 C32 C33 0.0 . .
C31 C32 C33 C34 0.0 . .
C32 C33 C34 C29 0.0 . .
C32 C33 C34 C35 177.6 . .
C30 C29 C34 C33 0.0 . .
C30 C29 C34 C35 -177.5 . .
C33 C34 C35 N7 -170.0(6) . .
C29 C34 C35 N7 7.6(6) . .
C33 C34 C35 P3 15.4(6) . .
C29 C34 C35 P3 -167.0(6) . .
C33 C34 C35 K1 -93.4(4) . .
C29 C34 C35 K1 84.2(4) . .
N8 C36 C37 C38 -179.8(7) . .
P3 C36 C37 C38 2.0(11) . .
K1 C36 C37 C38 102.7(7) . .
N8 C36 C37 C42 -3.3(12) . .
P3 C36 C37 C42 178.5(6) . .
K1 C36 C37 C42 -80.8(8) . .
C42 C37 C38 C39 0.0 . .
C36 C37 C38 C39 176.5(9) . .
C37 C38 C39 C40 0.0 . .
C38 C39 C40 C41 0.0 . .
C39 C40 C41 C42 0.0 . .
C40 C41 C42 C37 0.0 . .
C38 C37 C42 C41 0.0 . .
C36 C37 C42 C41 -176.5(9) . .
C48 C43 C44 C45 0.0 . .
C43 C44 C45 C46 0.0 . .
C44 C45 C46 C47 0.0 . .
C45 C46 C47 C48 0.0 . .
C46 C47 C48 C43 0.0 . .
C46 C47 C48 C49 -176.3(10) . .
C44 C43 C48 C47 0.0 . .
C44 C43 C48 C49 176.4(9) . .
C47 C48 C49 N5 25.8(13) . .
C43 C48 C49 N5 -150.6(8) . .
C47 C48 C49 P4 -158.0(6) . .
C43 C48 C49 P4 25.6(11) . .
N6 C50 C51 C52 176.1(7) . .
P4 C50 C51 C52 -6.0(10) . .
K1 C50 C51 C52 -106.3(5) . .
N6 C50 C51 C56 -1.4(12) . .
P4 C50 C51 C56 176.5(6) . .
K1 C50 C51 C56 76.2(6) . .
N6 C50 C51 K1 -77.6(8) . .
P4 C50 C51 K1 100.3(7) . .
C56 C51 C52 C53 0.0 . .
C50 C51 C52 C53 -177.5(8) . .
K1 C51 C52 C53 109.4(4) . .
C51 C52 C53 C54 0.0 . .
C52 C53 C54 C55 0.0 . .
C53 C54 C55 C56 0.0 . .
C54 C55 C56 C51 0.0 . .
C52 C51 C56 C55 0.0 . .
C50 C51 C56 C55 177.5(8) . .
K1 C51 C56 C55 -122.3(4) . .
C62 C57 C58 C59 -4.7(18) . .
C57 C58 C59 C60 7(2) . .
C58 C59 C60 C61 -6(2) . .
C59 C60 C61 C62 2.9(18) . .
C60 C61 C62 C57 -1.2(16) . .
C60 C61 C62 C63 -178.4(9) . .
C58 C57 C62 C61 2.1(16) . .
C58 C57 C62 C63 179.4(10) . .
C61 C62 C63 N1 -24.1(14) . .
C57 C62 C63 N1 158.7(9) . .
C61 C62 C63 P5 156.7(9) . .
C57 C62 C63 P5 -20.5(15) . .
C61 C62 C63 K2 52.5(10) . .
C57 C62 C63 K2 -124.7(9) . .
N10 C64 C65 C66 -140.5(9) . .
P5 C64 C65 C66 35.5(12) . .
K2 C64 C65 C66 138.9(6) . .
N10 C64 C65 C70 42.1(13) . .
P5 C64 C65 C70 -141.9(7) . .
K2 C64 C65 C70 -38.5(9) . .
C70 C65 C66 C67 0.0 . .
C64 C65 C66 C67 -177.4(9) . .
C65 C66 C67 C68 0.0 . .
C66 C67 C68 C69 0.0 . .
C67 C68 C69 C70 0.0 . .
C68 C69 C70 C65 0.0 . .
C66 C65 C70 C69 0.0 . .
C64 C65 C70 C69 177.4(9) . .
C76 C71 C72 C73 0.0 . .
K2 C71 C72 C73 -66.0(7) . .
C76 C71 C72 K2 65.9(7) . .
C71 C72 C73 C74 0.0 . .
K2 C72 C73 C74 -66.1(7) . .
C71 C72 C73 K2 66.1(7) . .
C72 C73 C74 C75 0.0 . .
K2 C73 C74 C75 -67.6(11) . .
C72 C73 C74 K2 67.6(11) . .
C73 C74 C75 C76 0.0 . .
K2 C74 C75 C76 -69.1(8) . .
C73 C74 C75 C77 -179.8(3) . .
K2 C74 C75 C77 111.1(8) . .
C73 C74 C75 K2 69.1(8) . .
C74 C75 C76 C71 0.0 . .
C77 C75 C76 C71 179.8(3) . .
K2 C75 C76 C71 -68.9(8) . .
C74 C75 C76 K2 68.9(8) . .
C77 C75 C76 K2 -111.2(8) . .
C72 C71 C76 C75 0.0 . .
K2 C71 C76 C75 67.4(10) . .
C72 C71 C76 K2 -67.4(10) . .
C76' C71' C72' C73' 0.0 . .
C77' C71' C72' C73' -178(3) . .
K2 C71' C72' C73' -64.4(6) . .
C76' C71' C72' K2 64.4(6) . .
C77' C71' C72' K2 -114(2) . .
C71' C72' C73' C74' 0.0 . .
K2 C72' C73' C74' -62.5(7) . .
C71' C72' C73' K2 62.5(7) . .
C72' C73' C74' C75' 0.0 . .
K2 C73' C74' C75' -65.5(8) . .
C72' C73' C74' K2 65.5(8) . .
C73' C74' C75' C76' 0.0 . .
K2 C74' C75' C76' -70.6(6) . .
C73' C74' C75' K2 70.6(6) . .
C74' C75' C76' C71' 0.0 . .
K2 C75' C76' C71' -72.7(7) . .
C74' C75' C76' K2 72.7(7) . .
C72' C71' C76' C75' 0.0 . .
C77' C71' C76' C75' 178(2) . .
K2 C71' C76' C75' 69.5(8) . .
C72' C71' C76' K2 -69.5(8) . .
C77' C71' C76' K2 108.8(16) . .
N6 C50 K1 N7 4.5(6) . .
C51 C50 K1 N7 -117.1(5) . .
P4 C50 K1 N7 116.8(4) . .
C51 C50 K1 N6 -121.5(9) . .
P4 C50 K1 N6 112.3(8) . .
N6 C50 K1 N8 28.7(6) . .
C51 C50 K1 N8 -92.8(5) . .
P4 C50 K1 N8 141.0(4) . .
N6 C50 K1 C35 -0.4(7) . .
C51 C50 K1 C35 -122.0(5) . .
P4 C50 K1 C35 111.9(4) . .
N6 C50 K1 C16 124.7(6) . 3_556
C51 C50 K1 C16 3.1(8) . 3_556
P4 C50 K1 C16 -123.0(5) . 3_556
N6 C50 K1 C13 -88.1(6) . 3_556
C51 C50 K1 C13 150.3(5) . 3_556
P4 C50 K1 C13 24.2(5) . 3_556
N6 C50 K1 C17 111.7(6) . 3_556
C51 C50 K1 C17 -9.8(6) . 3_556
P4 C50 K1 C17 -136.0(4) . 3_556
N6 C50 K1 C18 125.9(6) . 3_556
C51 C50 K1 C18 4.3(6) . 3_556
P4 C50 K1 C18 -121.8(4) . 3_556
N6 C50 K1 C15 157.3(5) . 3_556
C51 C50 K1 C15 35.8(7) . 3_556
P4 C50 K1 C15 -90.4(5) . 3_556
N6 C50 K1 C51 121.5(9) . .
P4 C50 K1 C51 -126.2(7) . .
N6 C50 K1 C20 164.3(6) . 3_556
C51 C50 K1 C20 42.7(6) . 3_556
P4 C50 K1 C20 -83.4(4) . 3_556
C34 C35 K1 N7 -113.5(5) . .
P3 C35 K1 N7 114.5(5) . .
N7 C35 K1 C50 11.5(5) . .
C34 C35 K1 C50 -101.9(3) . .
P3 C35 K1 C50 126.1(3) . .
N7 C35 K1 N6 11.4(5) . .
C34 C35 K1 N6 -102.1(3) . .
P3 C35 K1 N6 125.9(3) . .
N7 C35 K1 N8 -35.4(4) . .
C34 C35 K1 N8 -148.8(4) . .
P3 C35 K1 N8 79.1(3) . .
N7 C35 K1 C16 -133.7(5) . 3_556
C34 C35 K1 C16 112.8(3) . 3_556
P3 C35 K1 C16 -19.2(4) . 3_556
N7 C35 K1 C13 114.9(5) . 3_556
C34 C35 K1 C13 1.4(3) . 3_556
P3 C35 K1 C13 -130.6(3) . 3_556
N7 C35 K1 C17 -109.0(5) . 3_556
C34 C35 K1 C17 137.5(3) . 3_556
P3 C35 K1 C17 5.5(4) . 3_556
N7 C35 K1 C18 -99.7(5) . 3_556
C34 C35 K1 C18 146.8(3) . 3_556
P3 C35 K1 C18 14.8(4) . 3_556
N7 C35 K1 C15 -151.8(5) . 3_556
C34 C35 K1 C15 94.8(3) . 3_556
P3 C35 K1 C15 -37.3(4) . 3_556
N7 C35 K1 C51 -13.7(5) . .
C34 C35 K1 C51 -127.2(3) . .
P3 C35 K1 C51 100.8(3) . .
N7 C35 K1 C20 -149.0(5) . 3_556
C34 C35 K1 C20 97.5(4) . 3_556
P3 C35 K1 C20 -34.5(4) . 3_556
C52 C51 K1 N7 177.2(4) . .
C56 C51 K1 N7 -57.6(3) . .
C50 C51 K1 N7 64.5(6) . .
C52 C51 K1 C50 112.7(7) . .
C56 C51 K1 C50 -122.1(7) . .
C52 C51 K1 N6 144.6(5) . .
C56 C51 K1 N6 -90.3(4) . .
C50 C51 K1 N6 31.9(5) . .
C52 C51 K1 N8 -162.7(4) . .
C56 C51 K1 N8 -37.6(3) . .
C50 C51 K1 N8 84.6(5) . .
C52 C51 K1 C35 -176.9(4) . .
C56 C51 K1 C35 -51.8(4) . .
C50 C51 K1 C35 70.4(6) . .
C52 C51 K1 C16 -65.0(5) . 3_556
C56 C51 K1 C16 60.2(4) . 3_556
C50 C51 K1 C16 -177.7(6) . 3_556
C52 C51 K1 C13 76.4(4) . 3_556
C56 C51 K1 C13 -158.4(4) . 3_556
C50 C51 K1 C13 -36.2(6) . 3_556
C52 C51 K1 C17 -76.3(4) . 3_556
C56 C51 K1 C17 48.9(4) . 3_556
C50 C51 K1 C17 171.0(6) . 3_556
C52 C51 K1 C18 -62.7(4) . 3_556
C56 C51 K1 C18 62.4(4) . 3_556
C50 C51 K1 C18 -175.4(6) . 3_556
C52 C51 K1 C15 -40.2(5) . 3_556
C56 C51 K1 C15 85.0(4) . 3_556
C50 C51 K1 C15 -152.9(6) . 3_556
C52 C51 K1 C20 -28.2(4) . 3_556
C56 C51 K1 C20 97.0(4) . 3_556
C50 C51 K1 C20 -140.8(6) . 3_556
N1 C63 K2 N3 13.8(6) . .
C62 C63 K2 N3 -102.6(6) . .
P5 C63 K2 N3 126.7(4) . .
C62 C63 K2 N1 -116.3(9) . .
P5 C63 K2 N1 112.9(7) . .
N1 C63 K2 C75' -142.9(6) . .
C62 C63 K2 C75' 100.8(6) . .
P5 C63 K2 C75' -30.0(5) . .
N1 C63 K2 C76' -156.6(5) . .
C62 C63 K2 C76' 87.1(7) . .
P5 C63 K2 C76' -43.7(6) . .
N1 C63 K2 N2 37.1(5) . .
C62 C63 K2 N2 -79.2(6) . .
P5 C63 K2 N2 150.0(4) . .
N1 C63 K2 C75 -135.6(6) . .
C62 C63 K2 C75 108.1(6) . .
P5 C63 K2 C75 -22.7(5) . .
N1 C63 K2 C8 13.7(7) . .
C62 C63 K2 C8 -102.6(6) . .
P5 C63 K2 C8 126.6(3) . .
N1 C63 K2 C74 -109.4(6) . .
C62 C63 K2 C74 134.3(6) . .
P5 C63 K2 C74 3.6(5) . .
N1 C63 K2 C76 -154.6(6) . .
C62 C63 K2 C76 89.1(7) . .
P5 C63 K2 C76 -41.7(6) . .
N1 C63 K2 C74' -117.4(6) . .
C62 C63 K2 C74' 126.3(6) . .
P5 C63 K2 C74' -4.5(5) . .
N1 C63 K2 N10 -34.8(4) . .
C62 C63 K2 N10 -151.1(7) . .
P5 C63 K2 N10 78.1(4) . .
C74' C75' K2 N3 -43.8(11) . .
C76' C75' K2 N3 79.5(11) . .
C74' C75' K2 N1 64.3(5) . .
C76' C75' K2 N1 -172.4(5) . .
C74' C75' K2 C63 82.6(6) . .
C76' C75' K2 C63 -154.1(6) . .
C74' C75' K2 C76' -123.29(19) . .
C74' C75' K2 N2 -97(3) . .
C76' C75' K2 N2 26(3) . .
C74' C75' K2 C75 -28(4) . .
C76' C75' K2 C75 95(4) . .
C74' C75' K2 C8 -70.5(8) . .
C76' C75' K2 C8 52.8(8) . .
C74' C75' K2 C74 -16.8(9) . .
C76' C75' K2 C74 106.5(9) . .
C74' C75' K2 C76 -122.0(14) . .
C76' C75' K2 C76 1.3(14) . .
C76' C75' K2 C74' 123.29(19) . .
C74' C75' K2 N10 39.1(6) . .
C76' C75' K2 N10 162.4(6) . .
C75' C76' K2 N3 -133.6(7) . .
C71' C76' K2 N3 -10.1(8) . .
C75' C76' K2 N1 12.4(8) . .
C71' C76' K2 N1 135.8(8) . .
C75' C76' K2 C63 31.9(7) . .
C71' C76' K2 C63 155.3(6) . .
C71' C76' K2 C75' 123.4(2) . .
C75' C76' K2 N2 -173.3(7) . .
C71' C76' K2 N2 -49.9(7) . .
C75' C76' K2 C75 -16.3(9) . .
C71' C76' K2 C75 107.1(9) . .
C75' C76' K2 C8 -139.0(6) . .
C71' C76' K2 C8 -15.6(6) . .
C75' C76' K2 C74 -45.6(6) . .
C71' C76' K2 C74 77.9(6) . .
C75' C76' K2 C76 -14(15) . .
C71' C76' K2 C76 110(15) . .
C75' C76' K2 C74' -30.61(14) . .
C71' C76' K2 C74' 92.8(3) . .
C75' C76' K2 N10 -24.0(8) . .
C71' C76' K2 N10 99.4(8) . .
C76 C75 K2 N3 97.1(10) . .
C74 C75 K2 N3 -27.2(9) . .
C77 C75 K2 N3 -145.2(8) . .
C76 C75 K2 N1 -162.5(7) . .
C74 C75 K2 N1 73.2(7) . .
C77 C75 K2 N1 -44.8(7) . .
C76 C75 K2 C63 -141.1(7) . .
C74 C75 K2 C63 94.5(7) . .
C77 C75 K2 C63 -23.4(7) . .
C76 C75 K2 C75' -70(4) . .
C74 C75 K2 C75' 166(4) . .
C77 C75 K2 C75' 48(4) . .
C76 C75 K2 C76' 0.2(13) . .
C74 C75 K2 C76' -124.1(12) . .
C77 C75 K2 C76' 117.9(12) . .
C76 C75 K2 N2 72.6(19) . .
C74 C75 K2 N2 -51.8(19) . .
C77 C75 K2 N2 -169.7(17) . .
C76 C75 K2 C8 71.4(8) . .
C74 C75 K2 C8 -53.0(8) . .
C77 C75 K2 C8 -171.0(7) . .
C76 C75 K2 C74 124.3(2) . .
C77 C75 K2 C74 -118.0(6) . .
C74 C75 K2 C76 -124.3(2) . .
C77 C75 K2 C76 117.7(6) . .
C76 C75 K2 C74' 148.1(14) . .
C74 C75 K2 C74' 23.8(14) . .
C77 C75 K2 C74' -94.2(14) . .
C76 C75 K2 N10 174.6(7) . .
C74 C75 K2 N10 50.3(7) . .
C77 C75 K2 N10 -67.7(7) . .
C9 C8 K2 N3 -113.7(8) . .
P1 C8 K2 N3 113.6(6) . .
N3 C8 K2 N1 6.0(5) . .
C9 C8 K2 N1 -107.7(6) . .
P1 C8 K2 N1 119.6(3) . .
N3 C8 K2 C63 0.1(6) . .
C9 C8 K2 C63 -113.7(6) . .
P1 C8 K2 C63 113.7(4) . .
N3 C8 K2 C75' 149.6(6) . .
C9 C8 K2 C75' 35.8(8) . .
P1 C8 K2 C75' -96.8(5) . .
N3 C8 K2 C76' 171.6(5) . .
C9 C8 K2 C76' 57.9(6) . .
P1 C8 K2 C76' -74.8(4) . .
N3 C8 K2 N2 -36.1(4) . .
C9 C8 K2 N2 -149.9(7) . .
P1 C8 K2 N2 77.5(4) . .
N3 C8 K2 C75 143.4(6) . .
C9 C8 K2 C75 29.7(7) . .
P1 C8 K2 C75 -102.9(5) . .
N3 C8 K2 C74 122.5(5) . .
C9 C8 K2 C74 8.8(7) . .
P1 C8 K2 C74 -123.9(4) . .
N3 C8 K2 C76 169.6(5) . .
C9 C8 K2 C76 55.9(7) . .
P1 C8 K2 C76 -76.8(5) . .
N3 C8 K2 C74' 122.2(5) . .
C9 C8 K2 C74' 8.4(7) . .
P1 C8 K2 C74' -124.2(4) . .
N3 C8 K2 N10 30.3(5) . .
C9 C8 K2 N10 -83.5(6) . .
P1 C8 K2 N10 143.9(3) . .
C73 C74 K2 N3 37.0(6) . .
C75 C74 K2 N3 161.6(6) . .
C73 C74 K2 N1 115.9(5) . .
C75 C74 K2 N1 -119.5(6) . .
C73 C74 K2 C63 142.4(6) . .
C75 C74 K2 C63 -93.0(6) . .
C73 C74 K2 C75' -128.1(10) . .
C75 C74 K2 C75' -3.5(10) . .
C73 C74 K2 C76' -92.7(8) . .
C75 C74 K2 C76' 31.9(8) . .
C73 C74 K2 N2 37.2(7) . .
C75 C74 K2 N2 161.8(7) . .
C73 C74 K2 C75 -124.6(4) . .
C73 C74 K2 C8 11.9(6) . .
C75 C74 K2 C8 136.5(6) . .
C73 C74 K2 C76 -94.4(3) . .
C75 C74 K2 C76 30.24(18) . .
C73 C74 K2 C74' -170(3) . .
C75 C74 K2 C74' -45(3) . .
C73 C74 K2 N10 102.0(6) . .
C75 C74 K2 N10 -133.4(6) . .
C75 C76 K2 N3 -114.8(7) . .
C71 C76 K2 N3 9.9(7) . .
C75 C76 K2 N1 27.3(10) . .
C71 C76 K2 N1 152.0(9) . .
C75 C76 K2 C63 47.2(8) . .
C71 C76 K2 C63 171.9(7) . .
C75 C76 K2 C75' 17.7(11) . .
C71 C76 K2 C75' 142.4(11) . .
C75 C76 K2 C76' -177(15) . .
C71 C76 K2 C76' -53(15) . .
C75 C76 K2 N2 -155.5(7) . .
C71 C76 K2 N2 -30.9(7) . .
C71 C76 K2 C75 124.7(3) . .
C75 C76 K2 C8 -121.7(7) . .
C71 C76 K2 C8 2.9(6) . .
C75 C76 K2 C74 -30.27(18) . .
C71 C76 K2 C74 94.4(3) . .
C75 C76 K2 C74' -14.8(7) . .
C71 C76 K2 C74' 109.9(6) . .
C75 C76 K2 N10 -7.1(9) . .
C71 C76 K2 N10 117.6(8) . .
C75' C74' K2 N3 153.9(6) . .
C73' C74' K2 N3 29.3(6) . .
C75' C74' K2 N1 -126.8(5) . .
C73' C74' K2 N1 108.7(5) . .
C75' C74' K2 C63 -102.5(6) . .
C73' C74' K2 C63 132.9(5) . .
C73' C74' K2 C75' -124.5(3) . .
C75' C74' K2 C76' 31.17(19) . .
C73' C74' K2 C76' -93.4(3) . .
C75' C74' K2 N2 160.3(8) . .
C73' C74' K2 N2 35.7(8) . .
C75' C74' K2 C75 10.8(14) . .
C73' C74' K2 C75 -113.7(14) . .
C75' C74' K2 C8 125.3(6) . .
C73' C74' K2 C8 0.8(6) . .
C75' C74' K2 C74 124(3) . .
C73' C74' K2 C74 -1(3) . .
C75' C74' K2 C76 30.2(9) . .
C73' C74' K2 C76 -94.3(8) . .
C75' C74' K2 N10 -144.3(6) . .
C73' C74' K2 N10 91.2(5) . .
N3 K2 La1 N9 70.1(3) . .
N1 K2 La1 N9 -116.4(3) . .
C63 K2 La1 N9 -121.7(3) . .
C75' K2 La1 N9 -55.5(5) . .
C76' K2 La1 N9 -2.4(13) . .
N2 K2 La1 N9 113.2(3) . .
C75 K2 La1 N9 -45.2(6) . .
C8 K2 La1 N9 64.9(3) . .
C74 K2 La1 N9 -29.4(5) . .
C76 K2 La1 N9 -9.7(14) . .
C74' K2 La1 N9 -41.4(4) . .
N10 K2 La1 N9 -72.9(3) . .
N3 K2 La1 N1 -173.6(3) . .
C63 K2 La1 N1 -5.4(3) . .
C75' K2 La1 N1 60.8(6) . .
C76' K2 La1 N1 114.0(13) . .
N2 K2 La1 N1 -130.5(3) . .
C75 K2 La1 N1 71.2(6) . .
C8 K2 La1 N1 -178.7(3) . .
C74 K2 La1 N1 87.0(5) . .
C76 K2 La1 N1 106.7(14) . .
C74' K2 La1 N1 74.9(4) . .
N10 K2 La1 N1 43.4(3) . .
N3 K2 La1 N4 38.6(3) . .
N1 K2 La1 N4 -147.8(3) . .
C63 K2 La1 N4 -153.2(3) . .
C75' K2 La1 N4 -87.0(5) . .
C76' K2 La1 N4 -33.8(13) . .
N2 K2 La1 N4 81.7(3) . .
C75 K2 La1 N4 -76.6(6) . .
C8 K2 La1 N4 33.5(3) . .
C74 K2 La1 N4 -60.9(5) . .
C76 K2 La1 N4 -41.1(14) . .
C74' K2 La1 N4 -72.9(4) . .
N10 K2 La1 N4 -104.4(3) . .
N3 K2 La1 N6 -106.2(3) . .
N1 K2 La1 N6 67.3(3) . .
C63 K2 La1 N6 62.0(3) . .
C75' K2 La1 N6 128.2(6) . .
C76' K2 La1 N6 -178.7(13) . .
N2 K2 La1 N6 -63.1(3) . .
C75 K2 La1 N6 138.5(6) . .
C8 K2 La1 N6 -111.3(3) . .
C74 K2 La1 N6 154.3(5) . .
C76 K2 La1 N6 174.0(14) . .
C74' K2 La1 N6 142.3(4) . .
N10 K2 La1 N6 110.8(3) . .
N3 K2 La1 N5 -75.4(3) . .
N1 K2 La1 N5 98.2(3) . .
C63 K2 La1 N5 92.8(3) . .
C75' K2 La1 N5 159.0(6) . .
C76' K2 La1 N5 -147.8(13) . .
N2 K2 La1 N5 -32.3(3) . .
C75 K2 La1 N5 169.4(6) . .
C8 K2 La1 N5 -80.5(3) . .
C74 K2 La1 N5 -174.9(5) . .
C76 K2 La1 N5 -155.1(14) . .
C74' K2 La1 N5 173.1(4) . .
N10 K2 La1 N5 141.6(3) . .
N3 K2 La1 N7 149.5(4) . .
N1 K2 La1 N7 -37.0(4) . .
C63 K2 La1 N7 -42.3(5) . .
C75' K2 La1 N7 23.9(7) . .
C76' K2 La1 N7 77.0(13) . .
N2 K2 La1 N7 -167.4(4) . .
C75 K2 La1 N7 34.3(7) . .
C8 K2 La1 N7 144.4(4) . .
C74 K2 La1 N7 50.0(6) . .
C76 K2 La1 N7 69.7(14) . .
C74' K2 La1 N7 38.0(5) . .
N10 K2 La1 N7 6.5(4) . .
N1 K2 La1 N3 173.6(3) . .
C63 K2 La1 N3 168.2(3) . .
C75' K2 La1 N3 -125.6(6) . .
C76' K2 La1 N3 -72.5(13) . .
N2 K2 La1 N3 43.1(3) . .
C75 K2 La1 N3 -115.2(6) . .
C8 K2 La1 N3 -5.1(3) . .
C74 K2 La1 N3 -99.5(5) . .
C76 K2 La1 N3 -79.7(14) . .
C74' K2 La1 N3 -111.5(4) . .
N10 K2 La1 N3 -143.0(3) . .
N3 K2 La1 N10 143.0(3) . .
N1 K2 La1 N10 -43.4(3) . .
C63 K2 La1 N10 -48.8(3) . .
C75' K2 La1 N10 17.4(6) . .
C76' K2 La1 N10 70.5(13) . .
N2 K2 La1 N10 -173.9(3) . .
C75 K2 La1 N10 27.8(6) . .
C8 K2 La1 N10 137.9(3) . .
C74 K2 La1 N10 43.5(5) . .
C76 K2 La1 N10 63.3(14) . .
C74' K2 La1 N10 31.5(4) . .
N3 K2 La1 N8 165.3(3) . .
N1 K2 La1 N8 -21.1(3) . .
C63 K2 La1 N8 -26.5(3) . .
C75' K2 La1 N8 39.7(6) . .
C76' K2 La1 N8 92.8(13) . .
N2 K2 La1 N8 -151.6(3) . .
C75 K2 La1 N8 50.1(6) . .
C8 K2 La1 N8 160.2(3) . .
C74 K2 La1 N8 65.8(5) . .
C76 K2 La1 N8 85.5(14) . .
C74' K2 La1 N8 53.8(4) . .
N10 K2 La1 N8 22.3(3) . .
N3 K2 La1 N2 -43.1(3) . .
N1 K2 La1 N2 130.5(3) . .
C63 K2 La1 N2 125.1(3) . .
C75' K2 La1 N2 -168.7(6) . .
C76' K2 La1 N2 -115.5(13) . .
C75 K2 La1 N2 -158.3(6) . .
C8 K2 La1 N2 -48.2(3) . .
C74 K2 La1 N2 -142.6(5) . .
C76 K2 La1 N2 -122.8(14) . .
C74' K2 La1 N2 -154.6(4) . .
N10 K2 La1 N2 173.9(3) . .
N3 K2 La1 K1 -137.0(2) . .
N1 K2 La1 K1 36.5(3) . .
C63 K2 La1 K1 31.2(3) . .
C75' K2 La1 K1 97.4(5) . .
C76' K2 La1 K1 150.5(13) . .
N2 K2 La1 K1 -94.0(2) . .
C75 K2 La1 K1 107.7(5) . .
C8 K2 La1 K1 -142.16(19) . .
C74 K2 La1 K1 123.5(5) . .
C76 K2 La1 K1 143.2(14) . .
C74' K2 La1 K1 111.4(4) . .
N10 K2 La1 K1 80.0(2) . .
N7 K1 La1 N9 12.2(3) . .
C50 K1 La1 N9 -164.3(3) . .
N6 K1 La1 N9 -159.4(3) . .
N8 K1 La1 N9 59.1(3) . .
C35 K1 La1 N9 8.3(2) . .
C16 K1 La1 N9 71.0(4) 3_556 .
C13 K1 La1 N9 -63.6(3) 3_556 .
C17 K1 La1 N9 93.0(4) 3_556 .
C18 K1 La1 N9 118.4(4) 3_556 .
C15 K1 La1 N9 70.5(6) 3_556 .
C51 K1 La1 N9 172.0(2) . .
C20 K1 La1 N9 130.5(6) 3_556 .
N7 K1 La1 N1 -116.0(3) . .
C50 K1 La1 N1 67.4(3) . .
N6 K1 La1 N1 72.3(3) . .
N8 K1 La1 N1 -69.2(3) . .
C35 K1 La1 N1 -120.0(2) . .
C16 K1 La1 N1 -57.3(4) 3_556 .
C13 K1 La1 N1 168.1(3) 3_556 .
C17 K1 La1 N1 -35.3(4) 3_556 .
C18 K1 La1 N1 -9.8(4) 3_556 .
C15 K1 La1 N1 -57.7(5) 3_556 .
C51 K1 La1 N1 43.7(2) . .
C20 K1 La1 N1 2.2(6) 3_556 .
N7 K1 La1 N4 44.6(3) . .
C50 K1 La1 N4 -132.0(3) . .
N6 K1 La1 N4 -127.1(3) . .
N8 K1 La1 N4 91.4(3) . .
C35 K1 La1 N4 40.6(2) . .
C16 K1 La1 N4 103.3(4) 3_556 .
C13 K1 La1 N4 -31.3(3) 3_556 .
C17 K1 La1 N4 125.3(4) 3_556 .
C18 K1 La1 N4 150.8(4) 3_556 .
C15 K1 La1 N4 102.9(6) 3_556 .
C51 K1 La1 N4 -155.7(2) . .
C20 K1 La1 N4 162.8(6) 3_556 .
N7 K1 La1 N6 171.6(4) . .
C50 K1 La1 N6 -4.9(4) . .
N8 K1 La1 N6 -141.5(4) . .
C35 K1 La1 N6 167.7(3) . .
C16 K1 La1 N6 -129.6(4) 3_556 .
C13 K1 La1 N6 95.8(4) 3_556 .
C17 K1 La1 N6 -107.6(5) 3_556 .
C18 K1 La1 N6 -82.2(4) 3_556 .
C15 K1 La1 N6 -130.1(6) 3_556 .
C51 K1 La1 N6 -28.6(3) . .
C20 K1 La1 N6 -70.1(6) 3_556 .
N7 K1 La1 N5 131.9(4) . .
C50 K1 La1 N5 -44.7(3) . .
N6 K1 La1 N5 -39.8(3) . .
N8 K1 La1 N5 178.7(3) . .
C35 K1 La1 N5 127.9(3) . .
C16 K1 La1 N5 -169.4(4) 3_556 .
C13 K1 La1 N5 56.0(3) 3_556 .
C17 K1 La1 N5 -147.4(4) 3_556 .
C18 K1 La1 N5 -121.9(4) 3_556 .
C15 K1 La1 N5 -169.8(6) 3_556 .
C51 K1 La1 N5 -68.4(3) . .
C20 K1 La1 N5 -109.9(6) 3_556 .
C50 K1 La1 N7 -176.6(4) . .
N6 K1 La1 N7 -171.6(4) . .
N8 K1 La1 N7 46.8(3) . .
C35 K1 La1 N7 -3.9(3) . .
C16 K1 La1 N7 58.7(4) 3_556 .
C13 K1 La1 N7 -75.9(4) 3_556 .
C17 K1 La1 N7 80.8(4) 3_556 .
C18 K1 La1 N7 106.2(4) 3_556 .
C15 K1 La1 N7 58.3(6) 3_556 .
C51 K1 La1 N7 159.7(3) . .
C20 K1 La1 N7 118.3(6) 3_556 .
N7 K1 La1 N3 141.5(5) . .
C50 K1 La1 N3 -35.1(5) . .
N6 K1 La1 N3 -30.1(5) . .
N8 K1 La1 N3 -171.6(5) . .
C35 K1 La1 N3 137.6(4) . .
C16 K1 La1 N3 -159.7(5) 3_556 .
C13 K1 La1 N3 65.7(4) 3_556 .
C17 K1 La1 N3 -137.7(5) 3_556 .
C18 K1 La1 N3 -112.3(5) 3_556 .
C15 K1 La1 N3 -160.2(6) 3_556 .
C51 K1 La1 N3 -58.7(4) . .
C20 K1 La1 N3 -100.2(7) 3_556 .
N7 K1 La1 N10 -86.0(3) . .
C50 K1 La1 N10 97.4(3) . .
N6 K1 La1 N10 102.4(3) . .
N8 K1 La1 N10 -39.2(3) . .
C35 K1 La1 N10 -89.9(2) . .
C16 K1 La1 N10 -27.2(4) 3_556 .
C13 K1 La1 N10 -161.8(3) 3_556 .
C17 K1 La1 N10 -5.2(4) 3_556 .
C18 K1 La1 N10 20.2(4) 3_556 .
C15 K1 La1 N10 -27.7(6) 3_556 .
C51 K1 La1 N10 73.8(2) . .
C20 K1 La1 N10 32.3(6) 3_556 .
N7 K1 La1 N8 -46.8(3) . .
C50 K1 La1 N8 136.6(4) . .
N6 K1 La1 N8 141.5(4) . .
C35 K1 La1 N8 -50.8(3) . .
C16 K1 La1 N8 11.9(4) 3_556 .
C13 K1 La1 N8 -122.7(3) 3_556 .
C17 K1 La1 N8 33.9(4) 3_556 .
C18 K1 La1 N8 59.4(4) 3_556 .
C15 K1 La1 N8 11.5(6) 3_556 .
C51 K1 La1 N8 112.9(3) . .
C20 K1 La1 N8 71.4(6) 3_556 .
N7 K1 La1 N2 159.3(3) . .
C50 K1 La1 N2 -17.3(3) . .
N6 K1 La1 N2 -12.3(3) . .
N8 K1 La1 N2 -153.9(3) . .
C35 K1 La1 N2 155.4(2) . .
C16 K1 La1 N2 -141.9(4) 3_556 .
C13 K1 La1 N2 83.5(3) 3_556 .
C17 K1 La1 N2 -119.9(4) 3_556 .
C18 K1 La1 N2 -94.5(4) 3_556 .
C15 K1 La1 N2 -142.4(5) 3_556 .
C51 K1 La1 N2 -40.9(2) . .
C20 K1 La1 N2 -82.4(6) 3_556 .
N7 K1 La1 K2 -140.0(3) . .
C50 K1 La1 K2 43.5(3) . .
N6 K1 La1 K2 48.4(3) . .
N8 K1 La1 K2 -93.1(3) . .
C35 K1 La1 K2 -143.89(16) . .
C16 K1 La1 K2 -81.2(3) 3_556 .
C13 K1 La1 K2 144.2(2) 3_556 .
C17 K1 La1 K2 -59.2(4) 3_556 .
C18 K1 La1 K2 -33.8(4) 3_556 .
C15 K1 La1 K2 -81.7(5) 3_556 .
C51 K1 La1 K2 19.80(18) . .
C20 K1 La1 K2 -21.7(6) 3_556 .
C62 C63 N1 N10 179.7(8) . .
P5 C63 N1 N10 -0.9(10) . .
K2 C63 N1 N10 84.1(7) . .
C62 C63 N1 La1 -28(3) . .
P5 C63 N1 La1 152(3) . .
K2 C63 N1 La1 -123(3) . .
C62 C63 N1 K2 95.6(8) . .
P5 C63 N1 K2 -85.0(6) . .
N9 La1 N1 N10 -4.5(6) . .
N4 La1 N1 N10 -34.5(6) . .
N6 La1 N1 N10 156.1(5) . .
N5 La1 N1 N10 171.0(5) . .
N7 La1 N1 N10 79.4(5) . .
N3 La1 N1 N10 -88.6(5) . .
N8 La1 N1 N10 79.0(5) . .
N2 La1 N1 N10 -118.0(5) . .
K2 La1 N1 N10 -84.3(5) . .
K1 La1 N1 N10 118.1(4) . .
N9 La1 N1 C63 -159(3) . .
N4 La1 N1 C63 171(3) . .
N6 La1 N1 C63 2(3) . .
N5 La1 N1 C63 17(3) . .
N7 La1 N1 C63 -75(3) . .
N3 La1 N1 C63 117(3) . .
N10 La1 N1 C63 -154(3) . .
N8 La1 N1 C63 -75(3) . .
N2 La1 N1 C63 88(3) . .
K2 La1 N1 C63 121(3) . .
K1 La1 N1 C63 -36(3) . .
N9 La1 N1 K2 79.9(3) . .
N4 La1 N1 K2 49.8(4) . .
N6 La1 N1 K2 -119.6(3) . .
N5 La1 N1 K2 -104.7(3) . .
N7 La1 N1 K2 163.7(2) . .
N3 La1 N1 K2 -4.3(2) . .
N10 La1 N1 K2 84.3(5) . .
N8 La1 N1 K2 163.3(3) . .
N2 La1 N1 K2 -33.7(2) . .
K1 La1 N1 K2 -157.57(16) . .
N3 K2 N1 N10 80.2(4) . .
C63 K2 N1 N10 -114.4(7) . .
C75' K2 N1 N10 -69.8(6) . .
C76' K2 N1 N10 -76.2(7) . .
N2 K2 N1 N10 107.2(4) . .
C75 K2 N1 N10 -60.9(6) . .
C8 K2 N1 N10 77.4(4) . .
C74 K2 N1 N10 -34.6(6) . .
C76 K2 N1 N10 -74.4(8) . .
C74' K2 N1 N10 -45.6(5) . .
N3 K2 N1 C63 -165.3(6) . .
C75' K2 N1 C63 44.6(7) . .
C76' K2 N1 C63 38.2(9) . .
N2 K2 N1 C63 -138.3(6) . .
C75 K2 N1 C63 53.5(7) . .
C8 K2 N1 C63 -168.1(6) . .
C74 K2 N1 C63 79.9(7) . .
C76 K2 N1 C63 40.0(9) . .
C74' K2 N1 C63 68.8(7) . .
N10 K2 N1 C63 114.4(7) . .
N3 K2 N1 La1 3.9(2) . .
C63 K2 N1 La1 169.3(7) . .
C75' K2 N1 La1 -146.1(4) . .
C76' K2 N1 La1 -152.5(6) . .
N2 K2 N1 La1 30.9(2) . .
C75 K2 N1 La1 -137.2(4) . .
C8 K2 N1 La1 1.2(3) . .
C74 K2 N1 La1 -110.9(4) . .
C76 K2 N1 La1 -150.7(6) . .
C74' K2 N1 La1 -121.9(4) . .
N10 K2 N1 La1 -76.3(4) . .
C6 C7 N2 N3 -179.7(8) . .
P1 C7 N2 N3 -0.7(9) . .
K2 C7 N2 N3 -69.6(6) . .
C6 C7 N2 La1 63(4) . .
P1 C7 N2 La1 -118(3) . .
K2 C7 N2 La1 174(3) . .
C6 C7 N2 K2 -110.2(7) . .
P1 C7 N2 K2 68.8(5) . .
N9 La1 N2 N3 -18.6(5) . .
N1 La1 N2 N3 96.8(5) . .
N4 La1 N2 N3 -41.2(5) . .
N6 La1 N2 N3 -171.4(5) . .
N5 La1 N2 N3 -142.4(5) . .
N7 La1 N2 N3 -128.0(6) . .
N10 La1 N2 N3 70.4(5) . .
N8 La1 N2 N3 145.9(7) . .
K2 La1 N2 N3 65.9(4) . .
K1 La1 N2 N3 -163.5(4) . .
N9 La1 N2 C7 102(3) . .
N1 La1 N2 C7 -143(3) . .
N4 La1 N2 C7 79(3) . .
N6 La1 N2 C7 -51(3) . .
N5 La1 N2 C7 -22(3) . .
N7 La1 N2 C7 -7(4) . .
N3 La1 N2 C7 121(3) . .
N10 La1 N2 C7 -169(3) . .
N8 La1 N2 C7 -94(3) . .
K2 La1 N2 C7 -174(3) . .
K1 La1 N2 C7 -43(3) . .
N9 La1 N2 K2 -84.5(3) . .
N1 La1 N2 K2 30.9(2) . .
N4 La1 N2 K2 -107.1(2) . .
N6 La1 N2 K2 122.6(2) . .
N5 La1 N2 K2 151.7(3) . .
N7 La1 N2 K2 166.1(5) . .
N3 La1 N2 K2 -65.9(4) . .
N10 La1 N2 K2 4.4(2) . .
N8 La1 N2 K2 80.0(7) . .
K1 La1 N2 K2 130.58(14) . .
N1 K2 N2 N3 -95.3(5) . .
C63 K2 N2 N3 -112.1(5) . .
C75' K2 N2 N3 68(2) . .
C76' K2 N2 N3 88.0(7) . .
C75 K2 N2 N3 35.5(18) . .
C8 K2 N2 N3 37.0(4) . .
C74 K2 N2 N3 -0.4(9) . .
C76 K2 N2 N3 86.5(9) . .
C74' K2 N2 N3 -11.6(9) . .
N10 K2 N2 N3 -70.6(5) . .
N3 K2 N2 C7 -114.4(7) . .
N1 K2 N2 C7 150.3(6) . .
C63 K2 N2 C7 133.5(5) . .
C75' K2 N2 C7 -47(2) . .
C76' K2 N2 C7 -26.4(8) . .
C75 K2 N2 C7 -78.9(17) . .
C8 K2 N2 C7 -77.4(6) . .
C74 K2 N2 C7 -114.8(8) . .
C76 K2 N2 C7 -27.9(9) . .
C74' K2 N2 C7 -126.0(8) . .
N10 K2 N2 C7 175.1(5) . .
N3 K2 N2 La1 66.8(4) . .
N1 K2 N2 La1 -28.5(2) . .
C63 K2 N2 La1 -45.3(3) . .
C75' K2 N2 La1 135(2) . .
C76' K2 N2 La1 154.8(5) . .
C75 K2 N2 La1 102.3(16) . .
C8 K2 N2 La1 103.8(3) . .
C74 K2 N2 La1 66.4(7) . .
C76 K2 N2 La1 153.3(7) . .
C74' K2 N2 La1 55.2(7) . .
N10 K2 N2 La1 -3.8(2) . .
C7 N2 N3 C8 0.7(10) . .
La1 N2 N3 C8 170.8(7) . .
K2 N2 N3 C8 -83.9(6) . .
C7 N2 N3 La1 -170.0(6) . .
K2 N2 N3 La1 105.36(19) . .
C7 N2 N3 K2 84.6(6) . .
La1 N2 N3 K2 -105.36(19) . .
C9 C8 N3 N2 -177.8(8) . .
P1 C8 N3 N2 -0.4(9) . .
K2 C8 N3 N2 82.9(6) . .
C9 C8 N3 La1 -37(3) . .
P1 C8 N3 La1 140.5(19) . .
K2 C8 N3 La1 -136(2) . .
C9 C8 N3 K2 99.3(8) . .
P1 C8 N3 K2 -83.3(5) . .
N9 La1 N3 N2 163.5(5) . .
N1 La1 N3 N2 -77.6(4) . .
N4 La1 N3 N2 136.9(5) . .
N6 La1 N3 N2 9.5(5) . .
N5 La1 N3 N2 38.0(5) . .
N7 La1 N3 N2 130.7(6) . .
N10 La1 N3 N2 -108.2(5) . .
N8 La1 N3 N2 -128.8(8) . .
K2 La1 N3 N2 -81.9(5) . .
K1 La1 N3 N2 30.4(7) . .
N9 La1 N3 C8 20(2) . .
N1 La1 N3 C8 139(2) . .
N4 La1 N3 C8 -7(2) . .
N6 La1 N3 C8 -134(2) . .
N5 La1 N3 C8 -105(2) . .
N7 La1 N3 C8 -13(3) . .
N10 La1 N3 C8 108(2) . .
N8 La1 N3 C8 88(2) . .
N2 La1 N3 C8 -144(2) . .
K2 La1 N3 C8 135(2) . .
K1 La1 N3 C8 -113(2) . .
N9 La1 N3 K2 -114.7(3) . .
N1 La1 N3 K2 4.3(2) . .
N4 La1 N3 K2 -141.3(3) . .
N6 La1 N3 K2 91.3(3) . .
N5 La1 N3 K2 119.9(2) . .
N7 La1 N3 K2 -147.4(5) . .
N10 La1 N3 K2 -26.3(2) . .
N8 La1 N3 K2 -47.0(9) . .
N2 La1 N3 K2 81.9(5) . .
K1 La1 N3 K2 112.3(3) . .
N1 K2 N3 N2 74.0(5) . .
C63 K2 N3 N2 67.7(5) . .
C75' K2 N3 N2 -163.9(8) . .
C76' K2 N3 N2 -124.0(6) . .
C75 K2 N3 N2 -167.3(7) . .
C8 K2 N3 N2 -112.4(7) . .
C74 K2 N3 N2 179.8(6) . .
C76 K2 N3 N2 -127.0(7) . .
C74' K2 N3 N2 173.5(5) . .
N10 K2 N3 N2 100.7(5) . .
N1 K2 N3 C8 -173.6(5) . .
C63 K2 N3 C8 -179.9(5) . .
C75' K2 N3 C8 -51.5(9) . .
C76' K2 N3 C8 -11.6(7) . .
N2 K2 N3 C8 112.4(7) . .
C75 K2 N3 C8 -54.9(8) . .
C74 K2 N3 C8 -67.9(6) . .
C76 K2 N3 C8 -14.6(7) . .
C74' K2 N3 C8 -74.1(6) . .
N10 K2 N3 C8 -146.9(5) . .
N1 K2 N3 La1 -3.9(2) . .
C63 K2 N3 La1 -10.2(3) . .
C75' K2 N3 La1 118.2(7) . .
C76' K2 N3 La1 158.1(4) . .
N2 K2 N3 La1 -77.9(5) . .
C75 K2 N3 La1 114.8(6) . .
C8 K2 N3 La1 169.7(6) . .
C74 K2 N3 La1 101.8(5) . .
C76 K2 N3 La1 155.1(5) . .
C74' K2 N3 La1 95.6(4) . .
N10 K2 N3 La1 22.8(2) . .
C20 C21 N4 N9 -176.6(8) . .
P2 C21 N4 N9 0.2(10) . .
C20 C21 N4 La1 -1(6) . .
P2 C21 N4 La1 176(5) . .
N1 La1 N4 N9 60.8(5) . .
N6 La1 N4 N9 -133.1(5) . .
N5 La1 N4 N9 -142.3(5) . .
N7 La1 N4 N9 -64.9(5) . .
N3 La1 N4 N9 117.5(5) . .
N10 La1 N4 N9 43.0(5) . .
N8 La1 N4 N9 -45.7(5) . .
N2 La1 N4 N9 137.1(5) . .
K2 La1 N4 N9 92.3(4) . .
K1 La1 N4 N9 -90.6(4) . .
N9 La1 N4 C21 -176(6) . .
N1 La1 N4 C21 -115(6) . .
N6 La1 N4 C21 51(6) . .
N5 La1 N4 C21 42(6) . .
N7 La1 N4 C21 120(6) . .
N3 La1 N4 C21 -58(6) . .
N10 La1 N4 C21 -133(6) . .
N8 La1 N4 C21 139(6) . .
N2 La1 N4 C21 -38(6) . .
K2 La1 N4 C21 -83(6) . .
K1 La1 N4 C21 94(6) . .
C48 C49 N5 N6 177.4(8) . .
P4 C49 N5 N6 0.7(11) . .
C48 C49 N5 La1 20(4) . .
P4 C49 N5 La1 -156(3) . .
N9 La1 N5 N6 143.6(5) . .
N1 La1 N5 N6 -31.5(6) . .
N4 La1 N5 N6 165.7(5) . .
N7 La1 N5 N6 84.6(5) . .
N3 La1 N5 N6 -118.7(5) . .
N10 La1 N5 N6 -23.3(8) . .
N8 La1 N5 N6 57.7(5) . .
N2 La1 N5 N6 -100.8(5) . .
K2 La1 N5 N6 -78.2(5) . .
K1 La1 N5 N6 56.8(5) . .
N9 La1 N5 C49 -58(4) . .
N1 La1 N5 C49 127(3) . .
N4 La1 N5 C49 -36(4) . .
N6 La1 N5 C49 159(4) . .
N7 La1 N5 C49 -117(4) . .
N3 La1 N5 C49 40(4) . .
N10 La1 N5 C49 135(3) . .
N8 La1 N5 C49 -144(4) . .
N2 La1 N5 C49 58(4) . .
K2 La1 N5 C49 80(4) . .
K1 La1 N5 C49 -145(4) . .
C49 N5 N6 C50 -1.0(12) . .
La1 N5 N6 C50 174.7(8) . .
C49 N5 N6 La1 -175.7(8) . .
C49 N5 N6 K1 78.3(8) . .
La1 N5 N6 K1 -106.1(3) . .
C51 C50 N6 N5 179.0(8) . .
P4 C50 N6 N5 0.8(10) . .
K1 C50 N6 N5 93.6(7) . .
C51 C50 N6 La1 -31(4) . .
P4 C50 N6 La1 151(3) . .
K1 C50 N6 La1 -116(4) . .
C51 C50 N6 K1 85.4(8) . .
P4 C50 N6 K1 -92.8(5) . .
N9 La1 N6 N5 -58.8(7) . .
N1 La1 N6 N5 152.2(5) . .
N4 La1 N6 N5 -18.5(6) . .
N7 La1 N6 N5 -89.3(5) . .
N3 La1 N6 N5 70.9(5) . .
N10 La1 N6 N5 165.6(5) . .
N8 La1 N6 N5 -120.0(5) . .
N2 La1 N6 N5 75.5(5) . .
K2 La1 N6 N5 114.9(5) . .
K1 La1 N6 N5 -94.5(5) . .
N9 La1 N6 C50 149(4) . .
N1 La1 N6 C50 0(4) . .
N4 La1 N6 C50 -171(4) . .
N5 La1 N6 C50 -152(4) . .
N7 La1 N6 C50 119(4) . .
N3 La1 N6 C50 -81(4) . .
N10 La1 N6 C50 14(4) . .
N8 La1 N6 C50 88(4) . .
N2 La1 N6 C50 -77(4) . .
K2 La1 N6 C50 -37(4) . .
K1 La1 N6 C50 113(4) . .
N9 La1 N6 K1 35.7(6) . .
N1 La1 N6 K1 -113.3(3) . .
N4 La1 N6 K1 76.0(4) . .
N5 La1 N6 K1 94.5(5) . .
N7 La1 N6 K1 5.2(3) . .
N3 La1 N6 K1 165.4(2) . .
N10 La1 N6 K1 -99.9(3) . .
N8 La1 N6 K1 -25.5(3) . .
N2 La1 N6 K1 170.0(3) . .
K2 La1 N6 K1 -150.62(18) . .
N7 K1 N6 N5 72.3(5) . .
C50 K1 N6 N5 -112.7(8) . .
N8 K1 N6 N5 100.2(5) . .
C35 K1 N6 N5 66.9(5) . .
C16 K1 N6 N5 162.8(6) 3_556 .
C13 K1 N6 N5 -14.4(6) 3_556 .
C17 K1 N6 N5 166.7(6) 3_556 .
C18 K1 N6 N5 -171.3(6) 3_556 .
C15 K1 N6 N5 -154.9(6) 3_556 .
C51 K1 N6 N5 -144.1(6) . .
C20 K1 N6 N5 -133.7(5) 3_556 .
N7 K1 N6 C50 -175.0(7) . .
N8 K1 N6 C50 -147.2(7) . .
C35 K1 N6 C50 179.6(6) . .
C16 K1 N6 C50 -84.5(8) 3_556 .
C13 K1 N6 C50 98.3(6) 3_556 .
C17 K1 N6 C50 -80.6(7) 3_556 .
C18 K1 N6 C50 -58.6(7) 3_556 .
C15 K1 N6 C50 -42.2(9) 3_556 .
C51 K1 N6 C50 -31.4(6) . .
C20 K1 N6 C50 -21.0(7) 3_556 .
N7 K1 N6 La1 -4.9(2) . .
C50 K1 N6 La1 170.2(7) . .
N8 K1 N6 La1 23.0(2) . .
C35 K1 N6 La1 -10.3(3) . .
C16 K1 N6 La1 85.6(5) 3_556 .
C13 K1 N6 La1 -91.6(3) 3_556 .
C17 K1 N6 La1 89.5(4) 3_556 .
C18 K1 N6 La1 111.6(4) 3_556 .
C15 K1 N6 La1 128.0(6) 3_556 .
C51 K1 N6 La1 138.7(4) . .
C20 K1 N6 La1 149.1(3) 3_556 .
C34 C35 N7 N8 -174.7(5) . .
P3 C35 N7 N8 0.7(9) . .
K1 C35 N7 N8 82.9(6) . .
C34 C35 N7 La1 -53(2) . .
P3 C35 N7 La1 122.3(17) . .
K1 C35 N7 La1 -155(2) . .
C34 C35 N7 K1 102.4(4) . .
P3 C35 N7 K1 -82.2(5) . .
N9 La1 N7 N8 112.4(5) . .
N1 La1 N7 N8 -0.8(5) . .
N4 La1 N7 N8 141.1(5) . .
N6 La1 N7 N8 -85.3(5) . .
N5 La1 N7 N8 -115.4(5) . .
N3 La1 N7 N8 147.0(6) . .
N10 La1 N7 N8 30.7(5) . .
N2 La1 N7 N8 -129.8(6) . .
K2 La1 N7 N8 25.8(7) . .
K1 La1 N7 N8 -79.8(5) . .
N9 La1 N7 C35 -14.1(19) . .
N1 La1 N7 C35 -127.3(19) . .
N4 La1 N7 C35 14.6(19) . .
N6 La1 N7 C35 148.3(19) . .
N5 La1 N7 C35 118.1(19) . .
N3 La1 N7 C35 21(2) . .
N10 La1 N7 C35 -95.7(19) . .
N8 La1 N7 C35 -126(2) . .
N2 La1 N7 C35 103.7(19) . .
K2 La1 N7 C35 -100.7(19) . .
K1 La1 N7 C35 154(2) . .
N9 La1 N7 K1 -167.9(3) . .
N1 La1 N7 K1 78.9(3) . .
N4 La1 N7 K1 -139.1(3) . .
N6 La1 N7 K1 -5.5(3) . .
N5 La1 N7 K1 -35.7(3) . .
N3 La1 N7 K1 -133.2(5) . .
N10 La1 N7 K1 110.5(3) . .
N8 La1 N7 K1 79.8(5) . .
N2 La1 N7 K1 -50.1(7) . .
K2 La1 N7 K1 105.5(4) . .
C50 K1 N7 N8 76.8(5) . .
N6 K1 N7 N8 78.9(5) . .
C35 K1 N7 N8 -113.8(7) . .
C16 K1 N7 N8 -63.0(5) 3_556 .
C13 K1 N7 N8 -177.8(5) 3_556 .
C17 K1 N7 N8 -37.1(6) 3_556 .
C18 K1 N7 N8 -18.0(6) 3_556 .
C15 K1 N7 N8 -77.6(5) 3_556 .
C51 K1 N7 N8 54.8(5) . .
C20 K1 N7 N8 -60.4(7) 3_556 .
C50 K1 N7 C35 -169.4(5) . .
N6 K1 N7 C35 -167.3(5) . .
N8 K1 N7 C35 113.8(7) . .
C16 K1 N7 C35 50.8(5) 3_556 .
C13 K1 N7 C35 -64.1(5) 3_556 .
C17 K1 N7 C35 76.6(5) 3_556 .
C18 K1 N7 C35 95.7(5) 3_556 .
C15 K1 N7 C35 36.2(6) 3_556 .
C51 K1 N7 C35 168.5(4) . .
C20 K1 N7 C35 53.4(7) 3_556 .
C50 K1 N7 La1 2.9(3) . .
N6 K1 N7 La1 5.0(2) . .
N8 K1 N7 La1 -74.0(4) . .
C35 K1 N7 La1 172.3(6) . .
C16 K1 N7 La1 -136.9(3) 3_556 .
C13 K1 N7 La1 108.2(3) 3_556 .
C17 K1 N7 La1 -111.1(4) 3_556 .
C18 K1 N7 La1 -92.0(4) 3_556 .
C15 K1 N7 La1 -151.6(3) 3_556 .
C51 K1 N7 La1 -19.2(3) . .
C20 K1 N7 La1 -134.4(4) 3_556 .
C37 C36 N8 N7 179.2(8) . .
P3 C36 N8 N7 -2.5(10) . .
K1 C36 N8 N7 -69.3(6) . .
C37 C36 N8 La1 72(3) . .
P3 C36 N8 La1 -110(2) . .
K1 C36 N8 La1 -177(3) . .
C37 C36 N8 K1 -111.5(8) . .
P3 C36 N8 K1 66.9(6) . .
C35 N7 N8 C36 1.1(11) . .
La1 N7 N8 C36 -163.5(7) . .
K1 N7 N8 C36 84.2(7) . .
C35 N7 N8 La1 164.6(6) . .
K1 N7 N8 La1 -112.3(2) . .
C35 N7 N8 K1 -83.1(6) . .
La1 N7 N8 K1 112.3(2) . .
N9 La1 N8 C36 51(3) . .
N1 La1 N8 C36 -68(3) . .
N4 La1 N8 C36 72(3) . .
N6 La1 N8 C36 -159(3) . .
N5 La1 N8 C36 176(3) . .
N7 La1 N8 C36 113(3) . .
N3 La1 N8 C36 -17(3) . .
N10 La1 N8 C36 -38(3) . .
N2 La1 N8 C36 -115(2) . .
K2 La1 N8 C36 -54(3) . .
K1 La1 N8 C36 177(3) . .
N9 La1 N8 N7 -62.0(5) . .
N1 La1 N8 N7 179.3(5) . .
N4 La1 N8 N7 -40.7(5) . .
N6 La1 N8 N7 87.9(5) . .
N5 La1 N8 N7 62.6(5) . .
N3 La1 N8 N7 -130.2(8) . .
N10 La1 N8 N7 -150.8(5) . .
N2 La1 N8 N7 131.8(6) . .
K2 La1 N8 N7 -167.0(4) . .
K1 La1 N8 N7 63.6(4) . .
N9 La1 N8 K1 -125.6(3) . .
N1 La1 N8 K1 115.6(3) . .
N4 La1 N8 K1 -104.4(3) . .
N6 La1 N8 K1 24.3(2) . .
N5 La1 N8 K1 -1.0(3) . .
N7 La1 N8 K1 -63.6(4) . .
N3 La1 N8 K1 166.2(7) . .
N10 La1 N8 K1 145.6(3) . .
N2 La1 N8 K1 68.2(7) . .
K2 La1 N8 K1 129.36(19) . .
N7 K1 N8 C36 -113.1(8) . .
C50 K1 N8 C36 145.5(6) . .
N6 K1 N8 C36 158.8(7) . .
C35 K1 N8 C36 -77.0(6) . .
C16 K1 N8 C36 9.9(7) 3_556 .
C13 K1 N8 C36 -110.7(6) 3_556 .
C17 K1 N8 C36 31.4(7) 3_556 .
C18 K1 N8 C36 51.4(7) 3_556 .
C15 K1 N8 C36 6.6(7) 3_556 .
C51 K1 N8 C36 120.8(6) . .
C20 K1 N8 C36 31.6(7) 3_556 .
C50 K1 N8 N7 -101.4(5) . .
N6 K1 N8 N7 -88.0(5) . .
C35 K1 N8 N7 36.1(4) . .
C16 K1 N8 N7 123.0(5) 3_556 .
C13 K1 N8 N7 2.4(5) 3_556 .
C17 K1 N8 N7 144.6(5) 3_556 .
C18 K1 N8 N7 164.5(5) 3_556 .
C15 K1 N8 N7 119.8(5) 3_556 .
C51 K1 N8 N7 -126.0(5) . .
C20 K1 N8 N7 144.8(5) 3_556 .
N7 K1 N8 La1 65.9(4) . .
C50 K1 N8 La1 -35.4(3) . .
N6 K1 N8 La1 -22.1(2) . .
C35 K1 N8 La1 102.0(4) . .
C16 K1 N8 La1 -171.1(3) 3_556 .
C13 K1 N8 La1 68.4(3) 3_556 .
C17 K1 N8 La1 -149.5(4) 3_556 .
C18 K1 N8 La1 -129.6(3) 3_556 .
C15 K1 N8 La1 -174.3(3) 3_556 .
C51 K1 N8 La1 -60.1(2) . .
C20 K1 N8 La1 -149.3(3) 3_556 .
C21 N4 N9 C22 -0.2(10) . .
La1 N4 N9 C22 -179.7(8) . .
C21 N4 N9 La1 179.5(7) . .
C23 C22 N9 N4 -178.5(8) . .
P2 C22 N9 N4 0.1(10) . .
C23 C22 N9 La1 3(4) . .
P2 C22 N9 La1 -178(3) . .
N1 La1 N9 N4 -138.3(4) . .
N6 La1 N9 N4 77.6(6) . .
N5 La1 N9 N4 46.7(5) . .
N7 La1 N9 N4 108.9(5) . .
N3 La1 N9 N4 -58.3(4) . .
N10 La1 N9 N4 -140.5(5) . .
N8 La1 N9 N4 136.6(5) . .
N2 La1 N9 N4 -49.3(5) . .
K2 La1 N9 N4 -96.3(4) . .
K1 La1 N9 N4 101.0(4) . .
N1 La1 N9 C22 40(4) . .
N4 La1 N9 C22 178(100) . .
N6 La1 N9 C22 -104(4) . .
N5 La1 N9 C22 -135(4) . .
N7 La1 N9 C22 -73(4) . .
N3 La1 N9 C22 120(4) . .
N10 La1 N9 C22 38(4) . .
N8 La1 N9 C22 -45(4) . .
N2 La1 N9 C22 129(4) . .
K2 La1 N9 C22 82(4) . .
K1 La1 N9 C22 -80(4) . .
C65 C64 N10 N1 178.5(9) . .
P5 C64 N10 N1 2.0(11) . .
K2 C64 N10 N1 -65.3(6) . .
C65 C64 N10 La1 42(6) . .
P5 C64 N10 La1 -135(5) . .
K2 C64 N10 La1 158(6) . .
C65 C64 N10 K2 -116.2(9) . .
P5 C64 N10 K2 67.2(7) . .
C63 N1 N10 C64 -0.7(12) . .
La1 N1 N10 C64 -174.8(8) . .
K2 N1 N10 C64 79.9(8) . .
C63 N1 N10 La1 174.1(8) . .
K2 N1 N10 La1 -105.3(2) . .
C63 N1 N10 K2 -80.5(7) . .
La1 N1 N10 K2 105.3(2) . .
N9 La1 N10 C64 -45(6) . .
N1 La1 N10 C64 139(6) . .
N4 La1 N10 C64 -65(6) . .
N6 La1 N10 C64 111(6) . .
N5 La1 N10 C64 124(6) . .
N7 La1 N10 C64 25(6) . .
N3 La1 N10 C64 -134(6) . .
N8 La1 N10 C64 40(6) . .
N2 La1 N10 C64 -162(6) . .
K2 La1 N10 C64 -158(6) . .
K1 La1 N10 C64 66(6) . .
N9 La1 N10 N1 176.1(5) . .
N4 La1 N10 N1 155.9(5) . .
N6 La1 N10 N1 -27.4(6) . .
N5 La1 N10 N1 -14.6(7) . .
N7 La1 N10 N1 -113.5(5) . .
N3 La1 N10 N1 87.1(5) . .
N8 La1 N10 N1 -98.6(5) . .
N2 La1 N10 N1 59.3(5) . .
K2 La1 N10 N1 63.6(4) . .
K1 La1 N10 N1 -73.1(5) . .
N9 La1 N10 K2 112.4(2) . .
N1 La1 N10 K2 -63.6(4) . .
N4 La1 N10 K2 92.3(2) . .
N6 La1 N10 K2 -91.1(3) . .
N5 La1 N10 K2 -78.3(5) . .
N7 La1 N10 K2 -177.18(19) . .
N3 La1 N10 K2 23.4(2) . .
N8 La1 N10 K2 -162.2(2) . .
N2 La1 N10 K2 -4.3(2) . .
K1 La1 N10 K2 -136.77(13) . .
N3 K2 N10 C64 155.2(6) . .
N1 K2 N10 C64 -115.0(8) . .
C63 K2 N10 C64 -78.9(7) . .
C75' K2 N10 C64 7.1(7) . .
C76' K2 N10 C64 18.2(8) . .
N2 K2 N10 C64 -178.9(6) . .
C75 K2 N10 C64 14.4(7) . .
C8 K2 N10 C64 141.5(6) . .
C74 K2 N10 C64 33.5(7) . .
C76 K2 N10 C64 17.6(9) . .
C74' K2 N10 C64 22.8(7) . .
N3 K2 N10 N1 -89.8(4) . .
C63 K2 N10 N1 36.1(5) . .
C75' K2 N10 N1 122.1(5) . .
C76' K2 N10 N1 133.2(6) . .
N2 K2 N10 N1 -63.9(4) . .
C75 K2 N10 N1 129.4(5) . .
C8 K2 N10 N1 -103.5(4) . .
C74 K2 N10 N1 148.5(6) . .
C76 K2 N10 N1 132.6(6) . .
C74' K2 N10 N1 137.8(5) . .
N3 K2 N10 La1 -22.0(2) . .
N1 K2 N10 La1 67.8(4) . .
C63 K2 N10 La1 103.9(4) . .
C75' K2 N10 La1 -170.1(3) . .
C76' K2 N10 La1 -159.1(5) . .
N2 K2 N10 La1 3.9(2) . .
C75 K2 N10 La1 -162.8(4) . .
C8 K2 N10 La1 -35.8(2) . .
C74 K2 N10 La1 -143.7(4) . .
C76 K2 N10 La1 -159.6(5) . .
C74' K2 N10 La1 -154.4(4) . .
N2 C7 P1 C8 0.4(7) . .
C6 C7 P1 C8 179.3(8) . .
K2 C7 P1 C8 57.7(3) . .
N2 C7 P1 K2 -57.3(6) . .
C6 C7 P1 K2 121.5(8) . .
N3 C8 P1 C7 0.0(7) . .
C9 C8 P1 C7 177.1(9) . .
K2 C8 P1 C7 -67.1(3) . .
N3 C8 P1 K2 67.1(6) . .
C9 C8 P1 K2 -115.9(9) . .
N3 K2 P1 C7 66.0(4) . .
N1 K2 P1 C7 35.1(4) . .
C63 K2 P1 C7 15.8(4) . .
C75' K2 P1 C7 -152.6(5) . .
C76' K2 P1 C7 -145.3(4) . .
N2 K2 P1 C7 29.4(4) . .
C75 K2 P1 C7 -161.7(5) . .
C8 K2 P1 C7 100.7(5) . .
C74 K2 P1 C7 168.4(5) . .
C76 K2 P1 C7 -146.4(5) . .
C74' K2 P1 C7 174.5(5) . .
N10 K2 P1 C7 61.3(4) . .
N3 K2 P1 C8 -34.7(4) . .
N1 K2 P1 C8 -65.6(4) . .
C63 K2 P1 C8 -84.9(4) . .
C75' K2 P1 C8 106.7(5) . .
C76' K2 P1 C8 113.9(4) . .
N2 K2 P1 C8 -71.3(4) . .
C75 K2 P1 C8 97.6(5) . .
C74 K2 P1 C8 67.7(5) . .
C76 K2 P1 C8 112.9(5) . .
C74' K2 P1 C8 73.8(5) . .
N10 K2 P1 C8 -39.4(4) . .
N4 C21 P2 C22 -0.1(7) . .
C20 C21 P2 C22 176.5(9) . .
N9 C22 P2 C21 0.0(8) . .
C23 C22 P2 C21 178.5(9) . .
N7 C35 P3 C36 -1.7(6) . .
C34 C35 P3 C36 173.1(5) . .
K1 C35 P3 C36 -69.6(3) . .
N7 C35 P3 K1 67.9(5) . .
C34 C35 P3 K1 -117.3(5) . .
N8 C36 P3 C35 2.4(7) . .
C37 C36 P3 C35 -179.3(9) . .
K1 C36 P3 C35 60.1(3) . .
N8 C36 P3 K1 -57.7(7) . .
C37 C36 P3 K1 120.6(9) . .
N7 K1 P3 C35 -33.8(3) . .
C50 K1 P3 C35 -68.4(4) . .
N6 K1 P3 C35 -56.7(3) . .
N8 K1 P3 C35 -69.8(4) . .
C16 K1 P3 C35 159.4(4) 3_556 .
C13 K1 P3 C35 49.8(3) 3_556 .
C17 K1 P3 C35 -174.2(4) 3_556 .
C18 K1 P3 C35 -167.3(4) 3_556 .
C15 K1 P3 C35 145.1(4) 3_556 .
C51 K1 P3 C35 -98.8(3) . .
C20 K1 P3 C35 154.0(3) 3_556 .
N7 K1 P3 C36 63.6(4) . .
C50 K1 P3 C36 29.1(4) . .
N6 K1 P3 C36 40.8(4) . .
N8 K1 P3 C36 27.7(4) . .
C35 K1 P3 C36 97.5(5) . .
C16 K1 P3 C36 -103.1(4) 3_556 .
C13 K1 P3 C36 147.3(4) 3_556 .
C17 K1 P3 C36 -76.8(4) 3_556 .
C18 K1 P3 C36 -69.8(4) 3_556 .
C15 K1 P3 C36 -117.4(4) 3_556 .
C51 K1 P3 C36 -1.3(4) . .
C20 K1 P3 C36 -108.6(4) 3_556 .
N6 C50 P4 C49 -0.4(7) . .
C51 C50 P4 C49 -178.5(8) . .
K1 C50 P4 C49 -80.6(4) . .
N6 C50 P4 K1 80.3(7) . .
C51 C50 P4 K1 -97.8(8) . .
N5 C49 P4 C50 -0.2(7) . .
C48 C49 P4 C50 -176.7(9) . .
N5 C49 P4 K1 -55.6(7) . .
C48 C49 P4 K1 127.8(9) . .
N7 K1 P4 C50 -65.3(4) . .
N6 K1 P4 C50 -34.8(4) . .
N8 K1 P4 C50 -40.2(4) . .
C35 K1 P4 C50 -82.0(4) . .
C16 K1 P4 C50 89.8(6) 3_556 .
C13 K1 P4 C50 -156.4(5) 3_556 .
C17 K1 P4 C50 57.8(5) 3_556 .
C18 K1 P4 C50 63.3(5) 3_556 .
C15 K1 P4 C50 114.0(5) 3_556 .
C51 K1 P4 C50 27.8(4) . .
C20 K1 P4 C50 106.0(4) 3_556 .
N7 K1 P4 C49 26.8(4) . .
C50 K1 P4 C49 92.1(5) . .
N6 K1 P4 C49 57.3(4) . .
N8 K1 P4 C49 51.9(4) . .
C35 K1 P4 C49 10.1(4) . .
C16 K1 P4 C49 -178.2(6) 3_556 .
C13 K1 P4 C49 -64.3(4) 3_556 .
C17 K1 P4 C49 149.9(5) 3_556 .
C18 K1 P4 C49 155.4(4) 3_556 .
C15 K1 P4 C49 -153.9(4) 3_556 .
C51 K1 P4 C49 119.9(4) . .
C20 K1 P4 C49 -161.9(4) 3_556 .
N1 C63 P5 C64 1.6(8) . .
C62 C63 P5 C64 -179.1(10) . .
K2 C63 P5 C64 -69.8(4) . .
N1 C63 P5 K2 71.5(7) . .
C62 C63 P5 K2 -109.2(9) . .
N10 C64 P5 C63 -2.0(8) . .
C65 C64 P5 C63 -178.2(10) . .
K2 C64 P5 C63 57.8(4) . .
N10 C64 P5 K2 -59.8(7) . .
C65 C64 P5 K2 124.0(10) . .
N3 K2 P5 C63 -58.8(4) . .
N1 K2 P5 C63 -34.5(4) . .
C75' K2 P5 C63 150.3(5) . .
C76' K2 P5 C63 145.1(5) . .
N2 K2 P5 C63 -31.9(4) . .
C75 K2 P5 C63 157.9(5) . .
C8 K2 P5 C63 -73.3(5) . .
C74 K2 P5 C63 -176.5(5) . .
C76 K2 P5 C63 146.1(5) . .
C74' K2 P5 C63 175.3(5) . .
N10 K2 P5 C63 -70.2(4) . .
N3 K2 P5 C64 39.7(4) . .
N1 K2 P5 C64 64.0(4) . .
C63 K2 P5 C64 98.5(5) . .
C75' K2 P5 C64 -111.2(5) . .
C76' K2 P5 C64 -116.4(5) . .
N2 K2 P5 C64 66.6(4) . .
C75 K2 P5 C64 -103.7(5) . .
C8 K2 P5 C64 25.2(5) . .
C74 K2 P5 C64 -78.0(5) . .
C76 K2 P5 C64 -115.4(5) . .
C74' K2 P5 C64 -86.2(5) . .
N10 K2 P5 C64 28.3(4) . .

loop_
_platon_squeeze_void_nr
_platon_squeeze_void_average_x
_platon_squeeze_void_average_y
_platon_squeeze_void_average_z
_platon_squeeze_void_volume
_platon_squeeze_void_count_electrons
_platon_squeeze_void_content
1 0.037 0.250 0.500 940 165 ' '
2 -0.048 0.750 0.000 940 164 ' '
